data_7122145
loop_
_publ_author_name
'Jansze, Suzanne M.'
'Ortiz, Daniel'
'Fadaei Tirani, Farzaneh'
'Scopelliti, Rosario'
'Menin, Laure'
'Severin, Kay'

_publ_section_title
;
 Inflating face-capped Pd<sub>6</sub>L<sub>8</sub> coordination cages.
;
_journal_issue 68
_journal_name_full 'Chemical communications (Cambridge, England)'
_journal_page_first 9529
_journal_page_last 9532
_journal_paper_doi 10.1039/c8cc04870c
_journal_volume 54
_journal_year 2018
_chemical_formula_moiety 'C93 H99 B6 Fe3 N21 O18'
_chemical_formula_sum 'C93 H99 B6 Fe3 N21 O18'
_chemical_formula_weight 2031.34
_space_group_crystal_system monoclinic
_space_group_IT_number 14
_space_group_name_Hall '-P 2ybc'
_space_group_name_H-M_alt 'P 1 21/c 1'
_symmetry_space_group_name_Hall '-P 2ybc'
_symmetry_space_group_name_H-M 'P 1 21/c 1'
_atom_sites_solution_hydrogens geom
_atom_sites_solution_primary dual
_atom_sites_solution_secondary difmap
_audit_creation_method SHELXL-2018/3
_audit_update_record
;
2018-06-15 deposited with the CCDC.
2018-08-06 downloaded from the CCDC.
;
_cell_angle_alpha 90
_cell_angle_beta 103.811(8)
_cell_angle_gamma 90
_cell_formula_units_Z 4
_cell_length_a 18.0770(18)
_cell_length_b 49.704(2)
_cell_length_c 12.9398(7)
_cell_measurement_reflns_used 4245
_cell_measurement_temperature 100.00(10)
_cell_measurement_theta_max 65.2940
_cell_measurement_theta_min 2.6640
_cell_volume 11290.3(14)
_computing_cell_refinement 'CrysAlisPro 1.171.38.46 (Rigaku OD, 2015)'
_computing_data_collection 'CrysAlisPro 1.171.38.46 (Rigaku OD, 2015)'
_computing_data_reduction 'CrysAlisPro 1.171.38.46 (Rigaku OD, 2015)'
_computing_molecular_graphics 'Mercury 3.10.1 (CCDC, 2018)'
_computing_publication_material 'CIFTab (Sheldrick, 2015)'
_computing_structure_refinement 'SHELXL-2018/3 (Sheldrick, 2018)'
_computing_structure_solution 'SHELXT (Sheldrick, 2015)'
_diffrn_ambient_environment N~2~
_diffrn_ambient_temperature 100.00(10)
_diffrn_detector 'CCD plate'
_diffrn_detector_area_resol_mean 10.5633
_diffrn_detector_type AtlasS2
_diffrn_measured_fraction_theta_full 1.000
_diffrn_measured_fraction_theta_max 0.968
_diffrn_measurement_details
;
List of Runs (angles in degrees, time in seconds):

  # Type    Start    End  Width  t~exp~   \w     \q     \k     \f   Frames
#--------------------------------------------------------------------------
  1  \w   -118.00  -3.00   1.00   20.00    --  -40.91 -19.00-150.00  115
  2  \w    -95.00  -9.00   1.00   20.00    --  -40.91 125.00 -60.00   86
  3  \w   -115.00 -36.00   1.00   20.00    --  -40.91 -38.00 150.00   79
  4  \w     25.00  52.00   1.00   20.00    --   40.91-125.00 120.00   27
  5  \w     32.00  91.00   1.00   20.00    --   40.91-125.00-150.00   59
  6  \w     35.00 129.00   1.00   80.00    --  107.03 -30.00 120.00   94
  7  \w     40.00 129.00   1.00   80.00    --  107.03 -45.00-150.00   89
  8  \w     48.00 109.00   1.00   80.00    --  107.03 -94.00-150.00   61
  9  \w     64.00 109.00   1.00   80.00    --  107.03 -94.00 -60.00   45
 10  \w     61.00 117.00   1.00   80.00    --  107.03 -61.00  60.00   56
 11  \w     80.00 151.00   1.00   80.00    --  107.03  30.00  30.00   71
 12  \w     43.00 108.00   1.00   80.00    --  107.03 -94.00  90.00   65
 13  \w     39.00 108.00   1.00   80.00    --  107.03 -94.00  30.00   69
 14  \w    115.00 150.00   1.00   80.00    --  107.03 -15.00   0.00   35
 15  \w    104.00 176.00   1.00   80.00    --  107.03  61.00 -90.00   72
 16  \w    136.00 161.00   1.00   80.00    --  107.03 125.00  90.00   25
 17  \w     83.00 108.00   1.00   80.00    --  107.03 -94.00 120.00   25
 18  \w     99.00 148.00   1.00   80.00    --  107.03 125.00-180.00   49
 19  \w     45.00  92.00   1.00   80.00    --  107.03 -15.00   0.00   47
;
_diffrn_measurement_device 'four-circle diffractometer'
_diffrn_measurement_device_type 'SuperNova, Dual, Cu at zero, AtlasS2'
_diffrn_measurement_method '\w scans'
_diffrn_radiation_monochromator mirror
_diffrn_radiation_probe x-ray
_diffrn_radiation_type 'Cu K\a'
_diffrn_radiation_wavelength 1.54184
_diffrn_reflns_av_R_equivalents 0.1655
_diffrn_reflns_av_unetI/netI 0.2123
_diffrn_reflns_Laue_measured_fraction_full 1.000
_diffrn_reflns_Laue_measured_fraction_max 0.968
_diffrn_reflns_limit_h_max 22
_diffrn_reflns_limit_h_min -21
_diffrn_reflns_limit_k_max 61
_diffrn_reflns_limit_k_min -61
_diffrn_reflns_limit_l_max 8
_diffrn_reflns_limit_l_min -16
_diffrn_reflns_number 77535
_diffrn_reflns_point_group_measured_fraction_full 1.000
_diffrn_reflns_point_group_measured_fraction_max 0.968
_diffrn_reflns_theta_full 67.684
_diffrn_reflns_theta_max 74.702
_diffrn_reflns_theta_min 2.517
_diffrn_source 'micro-focus sealed X-ray tube'
_diffrn_source_type 'SuperNova (Cu) X-ray Source'
_exptl_absorpt_coefficient_mu 3.606
_exptl_absorpt_correction_T_max 1.000
_exptl_absorpt_correction_T_min 0.438
_exptl_absorpt_correction_type gaussian
_exptl_absorpt_process_details
;
CrysAlisPro 1.171.38.46 (Rigaku Oxford Diffraction, 2015)
Numerical absorption correction based on gaussian integration over
a multifaceted crystal model.
Empirical absorption correction using spherical harmonics,
 implemented in SCALE3 ABSPACK scaling algorithm.
;
_exptl_crystal_colour 'clear pale orange'
_exptl_crystal_density_diffrn 1.195
_exptl_crystal_description plate
_exptl_crystal_F_000 4224
_exptl_crystal_size_max 0.277
_exptl_crystal_size_mid 0.070
_exptl_crystal_size_min 0.014
_refine_diff_density_max 0.623
_refine_diff_density_min -0.412
_refine_diff_density_rms 0.062
_refine_ls_extinction_method none
_refine_ls_goodness_of_fit_ref 0.890
_refine_ls_hydrogen_treatment constr
_refine_ls_matrix_type full
_refine_ls_number_parameters 1339
_refine_ls_number_reflns 22430
_refine_ls_number_restraints 1830
_refine_ls_restrained_S_all 0.860
_refine_ls_R_factor_all 0.1799
_refine_ls_R_factor_gt 0.0871
_refine_ls_shift/su_max 0.000
_refine_ls_shift/su_mean 0.000
_refine_ls_structure_factor_coef Fsqd
_refine_ls_weighting_details 'w=1/[\s^2^(Fo^2^)+(0.0201P)^2^] where P=(Fo^2^+2Fc^2^)/3'
_refine_ls_weighting_scheme calc
_refine_ls_wR_factor_gt 0.1704
_refine_ls_wR_factor_ref 0.2296
_reflns_Friedel_coverage 0.000
_reflns_number_gt 7763
_reflns_number_total 22430
_reflns_threshold_expression 'I > 2\s(I)'
_cod_data_source_file c8cc04870c2.cif
_cod_data_source_block sj114
_cod_depositor_comments 'Adding full bibliography for 7122145--7122147.cif.'
_cod_original_cell_volume 11290.2(14)
_cod_database_code 7122145
_shelx_shelxl_version_number 2018/3
_shelx_space_group_comment
;
The symmetry employed for this shelxl refinement is uniquely defined
by the following loop, which should always be used as a source of
symmetry information in preference to the above space-group names.
They are only intended as comments.
;
_shelx_estimated_absorpt_t_min 0.435
_shelx_estimated_absorpt_t_max 0.951
_publcif_funding_html
;
;

loop_
_space_group_symop_operation_xyz
'x, y, z'
'-x, y+1/2, -z+1/2'
'-x, -y, -z'
'x, -y-1/2, z-1/2'

loop_
_atom_site_label
_atom_site_type_symbol
_atom_site_fract_x
_atom_site_fract_y
_atom_site_fract_z
_atom_site_U_iso_or_equiv
_atom_site_adp_type
_atom_site_occupancy
_atom_site_site_symmetry_order
_atom_site_calc_flag
_atom_site_refinement_flags_posn
_atom_site_refinement_flags_adp
_atom_site_refinement_flags_occupancy
_atom_site_disorder_assembly
_atom_site_disorder_group
Fe1 Fe 0.69854(8) 0.47440(2) -0.07471(9) 0.0538(3) Uani 1 1 d . . . . .
Fe2 Fe 0.13503(9) 0.33152(3) 0.68822(10) 0.0653(4) Uani 1 1 d . . . . .
Fe3 Fe 0.65881(8) 0.11766(2) -0.04365(9) 0.0567(3) Uani 1 1 d . . . . .
O1 O 0.6233(3) 0.42305(10) -0.1365(4) 0.0571(13) Uani 1 1 d . . . . .
O2 O 0.7130(3) 0.42351(10) 0.0383(4) 0.0580(13) Uani 1 1 d . . . . .
O3 O 0.5898(3) 0.44507(9) 0.0152(4) 0.0545(13) Uani 1 1 d . . . . .
O4 O 0.8259(3) 0.50586(11) -0.1090(4) 0.0676(15) Uani 1 1 d . . . . .
O5 O 0.7019(3) 0.51858(9) -0.2191(4) 0.0582(13) Uani 1 1 d . . . . .
O6 O 0.7365(3) 0.53108(9) -0.0308(4) 0.0598(14) Uani 1 1 d . . . . .
O7 O 0.1804(5) 0.29877(12) 0.5318(5) 0.101(3) Uani 1 1 d . . . . .
O8 O 0.1562(5) 0.34463(15) 0.4783(5) 0.103(3) Uani 1 1 d . . . . .
O9 O 0.2702(4) 0.33298(16) 0.6062(5) 0.102(3) Uani 1 1 d . . . . .
O10 O 0.1260(5) 0.35518(17) 0.8902(5) 0.110(3) Uani 1 1 d . . . . .
O11 O 0.0051(5) 0.3481(2) 0.7702(5) 0.129(3) Uani 1 1 d . . . . .
O12 O 0.0755(6) 0.31040(13) 0.8605(5) 0.118(3) Uani 1 1 d . . . . .
O13 O 0.6197(4) 0.17363(10) -0.0845(4) 0.0669(16) Uani 1 1 d . . . . .
O14 O 0.6658(4) 0.16243(11) 0.1033(4) 0.0651(14) Uani 1 1 d . . . . .
O15 O 0.5375(3) 0.14904(10) 0.0101(4) 0.0609(14) Uani 1 1 d . . . . .
O16 O 0.7598(4) 0.08791(10) -0.1479(4) 0.0671(16) Uani 1 1 d . . . . .
O17 O 0.6363(3) 0.06712(10) -0.1601(4) 0.0588(13) Uani 1 1 d . . . . .
O18 O 0.7334(3) 0.06640(10) 0.0100(4) 0.0625(14) Uani 1 1 d . . . . .
N1 N 0.6458(4) 0.44785(11) -0.1682(5) 0.0536(14) Uani 1 1 d . . . . .
N2 N 0.7500(4) 0.44596(12) 0.0099(4) 0.0516(13) Uani 1 1 d . . . . .
N3 N 0.6226(4) 0.46952(12) 0.0032(4) 0.0523(15) Uani 1 1 d . . . . .
N4 N 0.6990(4) 0.50863(12) -0.0077(4) 0.0554(15) Uani 1 1 d . . . . .
N5 N 0.6731(4) 0.49343(12) -0.2046(4) 0.0499(13) Uani 1 1 d . . . . .
N6 N 0.8020(4) 0.48216(12) -0.0708(5) 0.0514(13) Uani 1 1 d . . . . .
N7 N 0.8414(6) 0.58103(17) -0.2934(6) 0.094(3) Uani 1 1 d . . . . .
N8 N 0.1120(5) 0.34768(17) 0.5531(5) 0.081(2) Uani 1 1 d . . . . .
N9 N 0.2386(5) 0.33970(18) 0.6892(5) 0.085(2) Uani 1 1 d . . . . .
N10 N 0.1507(6) 0.29939(14) 0.6187(6) 0.090(3) Uani 1 1 d . . . . .
N11 N 0.1061(6) 0.30521(15) 0.7732(6) 0.092(3) Uani 1 1 d . . . . .
N12 N 0.0416(6) 0.3487(2) 0.6855(6) 0.105(3) Uani 1 1 d . . . . .
N13 N 0.1674(5) 0.35093(17) 0.8155(6) 0.088(2) Uani 1 1 d . . . . .
N16 N 0.6558(4) 0.15169(12) -0.1125(5) 0.0581(16) Uani 1 1 d . . . . .
N17 N 0.6904(4) 0.13685(12) 0.0851(5) 0.0568(15) Uani 1 1 d . . . . .
N18 N 0.5576(4) 0.12593(12) -0.0350(5) 0.0560(15) Uani 1 1 d . . . . .
N19 N 0.7298(4) 0.11268(12) -0.1318(5) 0.0567(15) Uani 1 1 d . . . . .
N20 N 0.7140(4) 0.09109(12) 0.0444(5) 0.0561(15) Uani 1 1 d . . . . .
N21 N 0.6033(4) 0.08931(12) -0.1245(4) 0.0536(14) Uani 1 1 d . . . . .
N22 N 0.7973(6) 0.01019(17) -0.2651(6) 0.094(3) Uani 1 1 d . . . . .
C1 C 0.4963(5) 0.32425(14) 0.1119(5) 0.0556(19) Uani 1 1 d . . . . .
C2 C 0.4409(5) 0.32688(14) 0.1735(5) 0.0564(19) Uani 1 1 d . . . . .
H2 H 0.423411 0.344277 0.186782 0.068 Uiso 1 1 calc R U . . .
C3 C 0.4123(5) 0.30457(14) 0.2142(6) 0.0544(18) Uani 1 1 d . . . . .
C4 C 0.4369(5) 0.27932(14) 0.1928(6) 0.064(2) Uani 1 1 d . . . . .
H4 H 0.416315 0.263895 0.219117 0.077 Uiso 1 1 calc R U . . .
C5 C 0.4921(5) 0.27590(15) 0.1323(6) 0.058(2) Uani 1 1 d . . . . .
C6 C 0.5178(5) 0.29872(14) 0.0927(6) 0.0557(19) Uani 1 1 d . . . . .
H6 H 0.552824 0.296670 0.049033 0.067 Uiso 1 1 calc R U . . .
C7 C 0.5318(5) 0.34822(14) 0.0781(6) 0.0547(18) Uani 1 1 d . . . . .
C8 C 0.5451(5) 0.35004(15) -0.0258(6) 0.061(2) Uani 1 1 d . . . . .
H8 H 0.531854 0.335476 -0.074245 0.073 Uiso 1 1 calc R U . . .
C9 C 0.5772(5) 0.37303(15) -0.0559(6) 0.059(2) Uani 1 1 d . . . . .
H9 H 0.586629 0.373932 -0.125009 0.070 Uiso 1 1 calc R U . . .
C10 C 0.5962(4) 0.39500(14) 0.0125(5) 0.0486(16) Uani 1 1 d . . . . .
C11 C 0.5816(4) 0.39323(14) 0.1133(5) 0.0509(17) Uani 1 1 d . . . . .
H11 H 0.594591 0.407815 0.161720 0.061 Uiso 1 1 calc R U . . .
C12 C 0.5488(5) 0.37057(14) 0.1431(6) 0.059(2) Uani 1 1 d . . . . .
H12 H 0.537219 0.370206 0.210991 0.071 Uiso 1 1 calc R U . . .
C13 C 0.3555(5) 0.30875(14) 0.2811(5) 0.0579(19) Uani 1 1 d . . . . .
C14 C 0.2982(5) 0.32742(15) 0.2564(5) 0.0583(19) Uani 1 1 d . . . . .
H14 H 0.290423 0.336972 0.191131 0.070 Uiso 1 1 calc R U . . .
C15 C 0.2511(5) 0.33270(16) 0.3253(6) 0.060(2) Uani 1 1 d . . . . .
H15 H 0.211612 0.345693 0.306545 0.072 Uiso 1 1 calc R U . . .
C16 C 0.2620(5) 0.31884(15) 0.4218(5) 0.0536(17) Uani 1 1 d . . . . .
C17 C 0.3183(5) 0.29955(16) 0.4436(6) 0.061(2) Uani 1 1 d . . . . .
H17 H 0.324737 0.289413 0.507397 0.073 Uiso 1 1 calc R U . . .
C18 C 0.3665(5) 0.29426(16) 0.3758(6) 0.067(2) Uani 1 1 d . . . . .
H18 H 0.405657 0.281128 0.393851 0.081 Uiso 1 1 calc R U . . .
C19 C 0.5152(6) 0.24896(15) 0.1055(6) 0.066(2) Uani 1 1 d . . . . .
C20 C 0.5088(7) 0.22635(17) 0.1609(7) 0.092(4) Uani 1 1 d . . . . .
H20 H 0.486783 0.227450 0.220483 0.111 Uiso 1 1 calc R U . . .
C21 C 0.5336(7) 0.20149(17) 0.1326(7) 0.093(4) Uani 1 1 d . . . . .
H21 H 0.527004 0.186217 0.173616 0.112 Uiso 1 1 calc R U . . .
C22 C 0.5667(5) 0.19785(16) 0.0504(6) 0.063(2) Uani 1 1 d . . . . .
C23 C 0.5736(8) 0.22016(19) -0.0067(9) 0.124(5) Uani 1 1 d . . . . .
H23 H 0.597257 0.218813 -0.064658 0.148 Uiso 1 1 calc R U . . .
C24 C 0.5464(7) 0.24526(17) 0.0180(8) 0.094(4) Uani 1 1 d . . . . .
H24 H 0.549467 0.260218 -0.026515 0.113 Uiso 1 1 calc R U . . .
C25 C 0.6111(5) 0.48902(15) 0.0676(6) 0.0565(19) Uani 1 1 d . . . . .
C26 C 0.6502(5) 0.51261(15) 0.0531(6) 0.060(2) Uani 1 1 d . . . . .
C27 C 0.6423(5) 0.53853(15) 0.1070(6) 0.063(2) Uani 1 1 d . . . . .
H27A H 0.632395 0.553249 0.053903 0.076 Uiso 1 1 calc R U . . .
H27B H 0.690208 0.542636 0.160032 0.076 Uiso 1 1 calc R U . . .
C28 C 0.5753(6) 0.53673(17) 0.1634(7) 0.081(3) Uani 1 1 d . . . . .
H28A H 0.580620 0.551338 0.216722 0.097 Uiso 1 1 calc R U . . .
H28B H 0.526569 0.539467 0.110153 0.097 Uiso 1 1 calc R U . . .
C29 C 0.5731(6) 0.51080(16) 0.2165(6) 0.075(3) Uani 1 1 d . . . . .
H29A H 0.530906 0.511318 0.253120 0.090 Uiso 1 1 calc R U . . .
H29B H 0.621100 0.508767 0.271881 0.090 Uiso 1 1 calc R U . . .
C30 C 0.5631(5) 0.48658(16) 0.1476(6) 0.064(2) Uani 1 1 d . . . . .
H30A H 0.508862 0.484659 0.110059 0.077 Uiso 1 1 calc R U . . .
H30B H 0.578403 0.470341 0.191858 0.077 Uiso 1 1 calc R U . . .
C31 C 0.6349(5) 0.48166(15) -0.2889(5) 0.0544(17) Uani 1 1 d . . . . .
C32 C 0.6133(6) 0.49373(15) -0.3989(5) 0.067(2) Uani 1 1 d . . . . .
H32A H 0.659512 0.500801 -0.418042 0.081 Uiso 1 1 calc R U . . .
H32B H 0.577812 0.508926 -0.399658 0.081 Uiso 1 1 calc R U . . .
C33 C 0.5753(6) 0.47250(18) -0.4812(6) 0.073(2) Uani 1 1 d . . . . .
H33A H 0.614751 0.460594 -0.497985 0.088 Uiso 1 1 calc R U . . .
H33B H 0.548443 0.481567 -0.547741 0.088 Uiso 1 1 calc R U . . .
C34 C 0.5177(5) 0.45544(15) -0.4373(5) 0.0603(19) Uani 1 1 d . . . . .
H34A H 0.482132 0.467538 -0.412242 0.072 Uiso 1 1 calc R U . . .
H34B H 0.487537 0.444064 -0.494983 0.072 Uiso 1 1 calc R U . . .
C35 C 0.5583(5) 0.43780(14) -0.3467(5) 0.0535(17) Uani 1 1 d . . . . .
H35A H 0.520867 0.429273 -0.312286 0.064 Uiso 1 1 calc R U . . .
H35B H 0.586479 0.423406 -0.373840 0.064 Uiso 1 1 calc R U . . .
C36 C 0.6116(5) 0.45454(15) -0.2692(5) 0.0535(16) Uani 1 1 d . . . . .
C37 C 0.8558(5) 0.46847(16) -0.0077(6) 0.0573(17) Uani 1 1 d . . . . .
C38 C 0.9370(5) 0.47444(18) 0.0207(6) 0.068(2) Uani 1 1 d D U . . .
H38A H 0.947013 0.489285 0.073245 0.081 Uiso 0.482(17) 1 calc R U P A 1
H38B H 0.953323 0.480412 -0.043381 0.081 Uiso 0.482(17) 1 calc R U P A 1
H38C H 0.944422 0.493766 0.038739 0.081 Uiso 0.518(17) 1 calc R U P A 2
H38D H 0.958683 0.470877 -0.041344 0.081 Uiso 0.518(17) 1 calc R U P A 2
C39 C 0.9827(11) 0.4499(4) 0.0675(15) 0.069(4) Uani 0.482(17) 1 d D U P A 1
H39A H 0.981806 0.436460 0.010856 0.083 Uiso 0.482(17) 1 calc R U P A 1
H39B H 1.036381 0.455149 0.097836 0.083 Uiso 0.482(17) 1 calc R U P A 1
C40 C 0.9493(8) 0.4379(4) 0.1532(12) 0.064(4) Uani 0.482(17) 1 d D U P A 1
H40A H 0.941486 0.452196 0.202939 0.077 Uiso 0.482(17) 1 calc R U P A 1
H40B H 0.984816 0.424422 0.194083 0.077 Uiso 0.482(17) 1 calc R U P A 1
C41 C 0.9798(11) 0.4576(3) 0.1152(13) 0.072(4) Uani 0.518(17) 1 d D U P A 2
H41A H 1.035165 0.459118 0.120100 0.086 Uiso 0.518(17) 1 calc R U P A 2
H41B H 0.970031 0.465260 0.181343 0.086 Uiso 0.518(17) 1 calc R U P A 2
C42 C 0.9582(7) 0.4281(3) 0.1091(15) 0.069(4) Uani 0.518(17) 1 d D U P A 2
H42A H 0.987829 0.418642 0.173026 0.083 Uiso 0.518(17) 1 calc R U P A 2
H42B H 0.971010 0.419886 0.045785 0.083 Uiso 0.518(17) 1 calc R U P A 2
C43 C 0.8735(5) 0.42466(17) 0.1019(6) 0.0640(19) Uani 1 1 d D U . . .
H43A H 0.881759 0.409361 0.056922 0.077 Uiso 0.482(17) 1 calc R U P A 1
H43B H 0.849158 0.417760 0.157435 0.077 Uiso 0.482(17) 1 calc R U P A 1
H43C H 0.857705 0.406626 0.072225 0.077 Uiso 0.518(17) 1 calc R U P A 2
H43D H 0.865165 0.425285 0.174695 0.077 Uiso 0.518(17) 1 calc R U P A 2
C44 C 0.8232(5) 0.44537(15) 0.0350(5) 0.0539(16) Uani 1 1 d . . . . .
C45 C 0.7994(5) 0.55365(16) -0.1608(6) 0.0591(18) Uani 1 1 d . . . . .
C46 C 0.8109(6) 0.55864(19) -0.2607(7) 0.078(3) Uani 1 1 d . . . . .
H46 H 0.795652 0.544844 -0.312176 0.094 Uiso 1 1 calc R U . . .
C47 C 0.8566(6) 0.60057(18) -0.2237(7) 0.075(2) Uani 1 1 d . . . . .
H47 H 0.874075 0.617172 -0.245520 0.090 Uiso 1 1 calc R U . . .
C48 C 0.8489(7) 0.59851(18) -0.1201(8) 0.098(4) Uani 1 1 d . . . . .
H48 H 0.862981 0.612954 -0.071324 0.117 Uiso 1 1 calc R U . . .
C49 C 0.8203(6) 0.57499(17) -0.0900(7) 0.088(3) Uani 1 1 d . . . . .
H49 H 0.814623 0.573204 -0.019196 0.105 Uiso 1 1 calc R U . . .
C50 C 0.2781(6) 0.3549(2) 0.7628(6) 0.074(2) Uani 1 1 d . . . . .
C51 C 0.3572(6) 0.3643(2) 0.7699(7) 0.078(2) Uani 1 1 d . . . . .
H51A H 0.362349 0.370334 0.699031 0.094 Uiso 1 1 calc R U . . .
H51B H 0.393513 0.349407 0.793865 0.094 Uiso 1 1 calc R U . . .
C52 C 0.3753(6) 0.38779(19) 0.8494(6) 0.081(3) Uani 1 1 d . . . . .
H52A H 0.345146 0.403796 0.819347 0.097 Uiso 1 1 calc R U . . .
H52B H 0.429969 0.392462 0.862603 0.097 Uiso 1 1 calc R U . . .
C53 C 0.3559(6) 0.3797(2) 0.9554(7) 0.087(3) Uani 1 1 d . . . . .
H53A H 0.383479 0.362975 0.982214 0.104 Uiso 1 1 calc R U . . .
H53B H 0.373699 0.394029 1.008723 0.104 Uiso 1 1 calc R U . . .
C54 C 0.2730(6) 0.37543(19) 0.9437(6) 0.082(3) Uani 1 1 d . . . . .
H54A H 0.247383 0.393065 0.942485 0.099 Uiso 1 1 calc R U . . .
H54B H 0.264988 0.365200 1.005784 0.099 Uiso 1 1 calc R U . . .
C55 C 0.2384(6) 0.36031(18) 0.8435(6) 0.074(2) Uani 1 1 d . . . . .
C56 C 0.0537(6) 0.3621(2) 0.5252(7) 0.080(3) Uani 1 1 d . . . . .
C57 C 0.0273(6) 0.3773(2) 0.4211(6) 0.093(3) Uani 1 1 d D U . . .
H57A H 0.024223 0.364413 0.361921 0.112 Uiso 0.641(17) 1 calc R U P B 1
H57B H 0.066654 0.390782 0.416424 0.112 Uiso 0.641(17) 1 calc R U P B 1
H57C H -0.000033 0.365052 0.364420 0.112 Uiso 0.359(17) 1 calc R U P B 2
H57D H 0.071447 0.385086 0.398860 0.112 Uiso 0.359(17) 1 calc R U P B 2
C58 C -0.0501(11) 0.3919(5) 0.4042(11) 0.110(5) Uani 0.641(17) 1 d D U P B 1
H58A H -0.091859 0.378974 0.377188 0.132 Uiso 0.641(17) 1 calc R U P B 1
H58B H -0.053035 0.406253 0.350309 0.132 Uiso 0.641(17) 1 calc R U P B 1
C59 C -0.0599(12) 0.4045(4) 0.5105(10) 0.115(5) Uani 0.641(17) 1 d D U P B 1
H59A H -0.108998 0.414211 0.498062 0.138 Uiso 0.641(17) 1 calc R U P B 1
H59B H -0.018347 0.417520 0.537620 0.138 Uiso 0.641(17) 1 calc R U P B 1
C60 C -0.0266(16) 0.3999(6) 0.441(3) 0.110(5) Uani 0.359(17) 1 d D U P B 2
H60A H -0.045626 0.410659 0.375784 0.132 Uiso 0.359(17) 1 calc R U P B 2
H60B H 0.000366 0.412088 0.498526 0.132 Uiso 0.359(17) 1 calc R U P B 2
C61 C -0.0941(16) 0.3855(8) 0.4747(14) 0.119(5) Uani 0.359(17) 1 d D U P B 2
H61A H -0.140116 0.396964 0.462399 0.143 Uiso 0.359(17) 1 calc R U P B 2
H61B H -0.106823 0.368103 0.437425 0.143 Uiso 0.359(17) 1 calc R U P B 2
C62 C -0.0578(6) 0.3816(3) 0.5947(7) 0.117(4) Uani 1 1 d D U . . .
H62A H -0.055850 0.389793 0.664984 0.141 Uiso 0.641(17) 1 calc R U P B 1
H62B H -0.105322 0.370897 0.574176 0.141 Uiso 0.641(17) 1 calc R U P B 1
H62C H -0.041129 0.399093 0.628700 0.141 Uiso 0.359(17) 1 calc R U P B 2
H62D H -0.095270 0.373529 0.630375 0.141 Uiso 0.359(17) 1 calc R U P B 2
C63 C 0.0092(6) 0.3632(2) 0.6039(7) 0.087(3) Uani 1 1 d . . . . .
C64 C 0.1401(6) 0.27581(18) 0.6608(6) 0.071(2) Uani 1 1 d . . . . .
C65 C 0.1109(6) 0.27946(18) 0.7531(7) 0.076(3) Uani 1 1 d . . . . .
C66 C 0.0887(7) 0.25596(19) 0.8115(8) 0.101(4) Uani 1 1 d . . . . .
H66A H 0.122026 0.255381 0.884281 0.121 Uiso 1 1 calc R U . . .
H66B H 0.035605 0.258400 0.817808 0.121 Uiso 1 1 calc R U . . .
C67 C 0.0946(8) 0.2306(2) 0.7585(9) 0.125(5) Uani 1 1 d . . . . .
H67A H 0.044704 0.227035 0.708920 0.149 Uiso 1 1 calc R U . . .
H67B H 0.102898 0.216262 0.813148 0.149 Uiso 1 1 calc R U . . .
C68 C 0.1538(9) 0.2276(2) 0.6979(9) 0.129(6) Uani 1 1 d . . . . .
H68A H 0.145047 0.210414 0.658490 0.154 Uiso 1 1 calc R U . . .
H68B H 0.203918 0.226345 0.749372 0.154 Uiso 1 1 calc R U . . .
C69 C 0.1581(7) 0.24971(18) 0.6200(8) 0.092(4) Uani 1 1 d . . . . .
H69A H 0.210011 0.250293 0.607404 0.111 Uiso 1 1 calc R U . . .
H69B H 0.121715 0.245937 0.551245 0.111 Uiso 1 1 calc R U . . .
C70 C 0.0247(5) 0.3411(2) 0.9748(5) 0.075(3) Uani 0.623(6) 1 d G U P C 1
C74 C -0.0477(5) 0.3519(2) 0.9639(5) 0.091(3) Uani 0.623(6) 1 d G U P C 1
H74 H -0.075968 0.357839 0.896112 0.109 Uiso 0.623(6) 1 calc R U P C 1
N14 N -0.0787(5) 0.3541(2) 1.0520(7) 0.095(3) Uani 0.623(6) 1 d G U P C 1
C73 C -0.0373(6) 0.3454(2) 1.1512(6) 0.089(4) Uani 0.623(6) 1 d G U P C 1
H73 H -0.058469 0.346864 1.211408 0.107 Uiso 0.623(6) 1 calc R U P C 1
C72 C 0.0351(6) 0.3346(2) 1.1621(5) 0.082(3) Uani 0.623(6) 1 d G U P C 1
H72 H 0.063431 0.328711 1.229875 0.099 Uiso 0.623(6) 1 calc R U P C 1
C71 C 0.0661(5) 0.3325(2) 1.0740(6) 0.085(4) Uani 0.623(6) 1 d G U P C 1
H71 H 0.115632 0.325121 1.081462 0.102 Uiso 0.623(6) 1 calc R U P C 1
C75 C 0.0023(11) 0.3412(3) 0.9478(11) 0.084(4) Uani 0.377(6) 1 d G U P C 2
C76 C 0.0092(10) 0.3648(3) 1.0067(13) 0.088(4) Uani 0.377(6) 1 d G U P C 2
H76 H 0.033672 0.380044 0.985291 0.106 Uiso 0.377(6) 1 calc R U P C 2
C77 C -0.0195(11) 0.3662(3) 1.0971(12) 0.087(4) Uani 0.377(6) 1 d G U P C 2
H77 H -0.014720 0.382355 1.137418 0.105 Uiso 0.377(6) 1 calc R U P C 2
C78 C -0.0552(10) 0.3439(3) 1.1285(10) 0.088(4) Uani 0.377(6) 1 d G U P C 2
H78 H -0.074888 0.344879 1.190275 0.106 Uiso 0.377(6) 1 calc R U P C 2
N15 N -0.0622(10) 0.3203(3) 1.0695(12) 0.100(4) Uani 0.377(6) 1 d G U P C 2
C79 C -0.0335(11) 0.3189(3) 0.9792(12) 0.095(4) Uani 0.377(6) 1 d G U P C 2
H79 H -0.038272 0.302780 0.938878 0.114 Uiso 0.377(6) 1 calc R U P C 2
C80 C 0.7499(5) 0.09753(16) 0.1430(6) 0.0601(18) Uani 1 1 d . . . . .
C81 C 0.8036(5) 0.07992(18) 0.2193(6) 0.068(2) Uani 1 1 d . . . . .
H81A H 0.840681 0.071794 0.183131 0.082 Uiso 1 1 calc R U . . .
H81B H 0.774873 0.065163 0.243157 0.082 Uiso 1 1 calc R U . . .
C82 C 0.8461(5) 0.09600(18) 0.3155(6) 0.073(2) Uani 1 1 d . . . . .
H82A H 0.885277 0.107341 0.294806 0.087 Uiso 1 1 calc R U . . .
H82B H 0.872415 0.083473 0.371849 0.087 Uiso 1 1 calc R U . . .
C83 C 0.7917(6) 0.11392(19) 0.3590(7) 0.082(3) Uani 1 1 d . . . . .
H83A H 0.819620 0.122441 0.426199 0.099 Uiso 1 1 calc R U . . .
H83B H 0.750320 0.102781 0.374799 0.099 Uiso 1 1 calc R U . . .
C84 C 0.7572(6) 0.13590(18) 0.2777(5) 0.074(2) Uani 1 1 d . . . . .
H84A H 0.712719 0.144099 0.297867 0.089 Uiso 1 1 calc R U . . .
H84B H 0.795427 0.150205 0.278560 0.089 Uiso 1 1 calc R U . . .
C85 C 0.7330(5) 0.12444(18) 0.1692(6) 0.0618(18) Uani 1 1 d . . . . .
C86 C 0.5277(5) 0.08919(15) -0.1431(5) 0.0525(16) Uani 1 1 d . . . . .
C87 C 0.5021(5) 0.11183(14) -0.0912(5) 0.0525(16) Uani 1 1 d . . . . .
C88 C 0.4203(5) 0.11821(15) -0.1089(6) 0.0618(19) Uani 1 1 d . . . . .
H88A H 0.412916 0.137782 -0.121327 0.074 Uiso 1 1 calc R U . . .
H88B H 0.402937 0.113613 -0.044054 0.074 Uiso 1 1 calc R U . . .
C89 C 0.3721(5) 0.10303(18) -0.2031(8) 0.082(3) Uani 1 1 d . . . . .
H89A H 0.317990 0.104172 -0.199999 0.099 Uiso 1 1 calc R U . . .
H89B H 0.376994 0.111931 -0.269576 0.099 Uiso 1 1 calc R U . . .
C90 C 0.3929(5) 0.07477(18) -0.2071(8) 0.085(3) Uani 1 1 d . . . . .
H90A H 0.359051 0.066467 -0.270577 0.101 Uiso 1 1 calc R U . . .
H90B H 0.383398 0.065588 -0.143593 0.101 Uiso 1 1 calc R U . . .
C91 C 0.4761(5) 0.06966(15) -0.2113(5) 0.0572(18) Uani 1 1 d . . . . .
H91A H 0.490965 0.051135 -0.186627 0.069 Uiso 1 1 calc R U . . .
H91B H 0.480977 0.071319 -0.285594 0.069 Uiso 1 1 calc R U . . .
C92 C 0.7355(5) 0.13190(16) -0.1991(6) 0.060(2) Uani 1 1 d . . . . .
C93 C 0.6993(5) 0.15589(14) -0.1778(5) 0.0539(18) Uani 1 1 d . . . . .
C94 C 0.7060(6) 0.18224(16) -0.2305(6) 0.070(3) Uani 1 1 d . . . . .
H94A H 0.720909 0.196452 -0.175849 0.084 Uiso 1 1 calc R U . . .
H94B H 0.656195 0.187211 -0.277380 0.084 Uiso 1 1 calc R U . . .
C95 C 0.7666(6) 0.18017(16) -0.2969(6) 0.070(2) Uani 1 1 d . . . . .
H95A H 0.761711 0.195711 -0.345977 0.084 Uiso 1 1 calc R U . . .
H95B H 0.818247 0.180550 -0.249081 0.084 Uiso 1 1 calc R U . . .
C96 C 0.7555(6) 0.15424(16) -0.3602(6) 0.071(2) Uani 1 1 d . . . . .
H96A H 0.788723 0.154386 -0.410951 0.085 Uiso 1 1 calc R U . . .
H96B H 0.702009 0.153086 -0.401848 0.085 Uiso 1 1 calc R U . . .
C97 C 0.7740(5) 0.12972(16) -0.2887(5) 0.060(2) Uani 1 1 d . . . . .
H97A H 0.756569 0.113243 -0.330453 0.072 Uiso 1 1 calc R U . . .
H97B H 0.829798 0.128404 -0.260203 0.072 Uiso 1 1 calc R U . . .
C98 C 0.7531(5) 0.03814(16) -0.1394(6) 0.061(2) Uani 1 1 d . . . . .
C99 C 0.7718(7) 0.01640(18) -0.0687(8) 0.098(4) Uani 1 1 d . . . . .
H99 H 0.764249 0.018383 0.001049 0.117 Uiso 1 1 calc R U . . .
C100 C 0.8001(7) -0.00714(18) -0.0943(8) 0.096(4) Uani 1 1 d . . . . .
H100 H 0.810104 -0.021543 -0.044663 0.116 Uiso 1 1 calc R U . . .
C101 C 0.8137(7) -0.0098(2) -0.1912(9) 0.104(4) Uani 1 1 d . . . . .
H101 H 0.835271 -0.026110 -0.208859 0.125 Uiso 1 1 calc R U . . .
C102 C 0.7667(6) 0.03392(18) -0.2362(7) 0.076(3) Uani 1 1 d . . . . .
H102 H 0.754657 0.047917 -0.287429 0.091 Uiso 1 1 calc R U . . .
B1 B 0.6319(6) 0.42189(16) -0.0185(7) 0.0537(18) Uani 1 1 d . . . . .
B2 B 0.7646(5) 0.52642(17) -0.1296(7) 0.0537(18) Uani 1 1 d . . . . .
B3 B 0.2148(6) 0.32407(19) 0.5103(7) 0.062(2) Uani 1 1 d . . . . .
B4 B 0.0590(8) 0.3392(2) 0.8686(8) 0.077(3) Uani 1 1 d . . . . .
B5 B 0.5958(6) 0.17009(18) 0.0175(6) 0.0542(18) Uani 1 1 d . . . . .
B6 B 0.7196(6) 0.06514(18) -0.1083(7) 0.0564(19) Uani 1 1 d . . . . .

loop_
_atom_site_aniso_label
_atom_site_aniso_U_11
_atom_site_aniso_U_22
_atom_site_aniso_U_33
_atom_site_aniso_U_23
_atom_site_aniso_U_13
_atom_site_aniso_U_12
Fe1 0.0706(8) 0.0474(6) 0.0530(6) 0.0010(5) 0.0337(6) -0.0009(6)
Fe2 0.0866(10) 0.0664(8) 0.0574(7) -0.0013(6) 0.0460(7) 0.0038(7)
Fe3 0.0717(9) 0.0523(6) 0.0569(7) -0.0007(5) 0.0367(7) 0.0021(6)
O1 0.073(4) 0.047(3) 0.063(3) 0.008(2) 0.039(3) 0.002(2)
O2 0.076(3) 0.051(3) 0.056(3) 0.002(2) 0.034(3) -0.008(2)
O3 0.073(4) 0.047(2) 0.056(3) 0.001(2) 0.039(3) -0.010(2)
O4 0.075(4) 0.055(3) 0.086(4) 0.008(3) 0.046(3) -0.002(3)
O5 0.085(4) 0.045(3) 0.053(3) 0.003(2) 0.034(3) -0.007(2)
O6 0.086(4) 0.042(2) 0.064(3) -0.002(2) 0.043(3) -0.005(2)
O7 0.169(7) 0.065(3) 0.109(5) -0.015(3) 0.113(5) -0.010(4)
O8 0.133(6) 0.128(6) 0.069(4) 0.033(4) 0.069(4) 0.062(5)
O9 0.099(5) 0.151(7) 0.076(4) -0.044(4) 0.059(4) -0.031(5)
O10 0.138(6) 0.141(6) 0.075(4) -0.031(4) 0.076(4) -0.024(5)
O11 0.119(6) 0.219(10) 0.071(4) 0.024(5) 0.064(4) 0.063(6)
O12 0.221(10) 0.073(4) 0.104(5) -0.002(3) 0.125(6) -0.001(5)
O13 0.101(5) 0.048(3) 0.068(3) -0.001(2) 0.052(3) 0.004(3)
O14 0.088(4) 0.060(3) 0.058(3) -0.002(2) 0.039(3) 0.008(3)
O15 0.081(4) 0.048(3) 0.067(3) -0.001(2) 0.046(3) 0.001(2)
O16 0.086(4) 0.052(3) 0.081(4) -0.001(3) 0.056(3) 0.008(3)
O17 0.078(3) 0.052(3) 0.055(3) -0.005(2) 0.035(3) 0.009(3)
O18 0.082(4) 0.055(3) 0.059(3) -0.001(2) 0.035(3) 0.009(3)
N1 0.070(4) 0.041(3) 0.059(3) 0.006(2) 0.033(3) -0.003(3)
N2 0.064(3) 0.048(3) 0.047(3) 0.006(2) 0.022(3) -0.008(3)
N3 0.060(4) 0.050(3) 0.059(3) 0.000(3) 0.038(3) -0.002(3)
N4 0.071(4) 0.051(3) 0.053(3) 0.001(3) 0.030(3) -0.005(3)
N5 0.052(4) 0.054(3) 0.048(3) 0.008(2) 0.018(3) -0.006(3)
N6 0.049(3) 0.053(3) 0.056(3) -0.003(2) 0.021(3) -0.009(3)
N7 0.129(8) 0.083(5) 0.079(5) 0.024(4) 0.044(5) -0.017(5)
N8 0.096(6) 0.098(6) 0.066(4) 0.014(4) 0.053(4) 0.024(4)
N9 0.086(5) 0.122(7) 0.060(4) -0.029(4) 0.042(4) -0.015(4)
N10 0.149(8) 0.057(4) 0.097(5) 0.003(3) 0.094(6) 0.001(4)
N11 0.158(9) 0.067(4) 0.078(5) 0.003(4) 0.080(6) 0.002(5)
N12 0.112(7) 0.155(9) 0.065(4) 0.019(4) 0.056(4) 0.061(6)
N13 0.120(6) 0.096(6) 0.073(4) -0.023(4) 0.069(4) -0.006(5)
N16 0.070(5) 0.053(3) 0.058(3) 0.000(3) 0.030(3) 0.006(3)
N17 0.068(4) 0.054(3) 0.058(3) 0.000(3) 0.034(3) 0.001(3)
N18 0.058(4) 0.055(3) 0.068(4) 0.000(3) 0.041(3) 0.007(3)
N19 0.066(4) 0.056(3) 0.057(3) -0.001(3) 0.032(3) 0.007(3)
N20 0.068(4) 0.054(3) 0.053(3) 0.005(3) 0.027(3) 0.006(3)
N21 0.066(3) 0.049(3) 0.056(3) -0.001(3) 0.033(3) 0.004(3)
N22 0.115(8) 0.083(5) 0.096(6) -0.011(4) 0.047(6) 0.020(5)
C1 0.083(6) 0.050(3) 0.043(4) 0.000(3) 0.033(4) -0.008(3)
C2 0.081(6) 0.045(3) 0.053(4) -0.011(3) 0.035(4) -0.005(4)
C3 0.068(5) 0.049(3) 0.058(4) 0.000(3) 0.038(4) 0.003(3)
C4 0.097(7) 0.041(3) 0.072(5) -0.001(3) 0.057(5) 0.000(4)
C5 0.078(6) 0.050(3) 0.059(4) -0.002(3) 0.041(4) 0.000(4)
C6 0.064(5) 0.056(3) 0.060(4) -0.001(3) 0.042(4) -0.005(3)
C7 0.065(5) 0.047(3) 0.060(4) 0.006(3) 0.030(4) -0.003(3)
C8 0.086(6) 0.054(4) 0.057(4) -0.004(3) 0.044(4) -0.006(4)
C9 0.071(5) 0.059(4) 0.061(4) -0.008(3) 0.044(4) -0.006(4)
C10 0.054(4) 0.057(4) 0.041(3) 0.000(3) 0.024(3) -0.001(3)
C11 0.065(5) 0.049(4) 0.043(3) 0.001(3) 0.024(3) -0.010(3)
C12 0.082(6) 0.053(4) 0.055(4) -0.004(3) 0.043(4) -0.012(4)
C13 0.090(6) 0.047(4) 0.049(4) -0.001(3) 0.040(4) 0.001(3)
C14 0.077(5) 0.062(4) 0.048(4) 0.001(3) 0.040(4) 0.000(4)
C15 0.072(5) 0.063(5) 0.056(4) 0.004(3) 0.036(4) 0.009(4)
C16 0.063(5) 0.055(4) 0.049(3) -0.006(3) 0.025(3) 0.002(3)
C17 0.071(5) 0.071(5) 0.052(4) 0.012(3) 0.037(4) 0.015(4)
C18 0.087(6) 0.067(5) 0.065(4) 0.008(4) 0.050(5) 0.005(4)
C19 0.094(7) 0.048(3) 0.070(5) -0.008(3) 0.049(5) -0.004(4)
C20 0.155(10) 0.060(4) 0.097(6) 0.008(4) 0.098(7) 0.025(6)
C21 0.152(11) 0.055(4) 0.106(7) 0.015(5) 0.094(8) 0.020(6)
C22 0.081(6) 0.056(4) 0.066(5) -0.007(3) 0.043(4) 0.002(4)
C23 0.206(14) 0.056(5) 0.164(10) -0.008(5) 0.151(11) 0.009(6)
C24 0.154(11) 0.047(4) 0.116(7) -0.009(4) 0.103(8) -0.001(5)
C25 0.069(5) 0.058(4) 0.055(4) -0.004(3) 0.039(4) 0.003(3)
C26 0.080(6) 0.056(4) 0.052(4) 0.001(3) 0.034(4) -0.002(4)
C27 0.082(6) 0.050(4) 0.065(5) 0.003(3) 0.034(4) 0.005(4)
C28 0.116(8) 0.064(4) 0.082(6) -0.016(4) 0.060(6) 0.000(5)
C29 0.102(7) 0.066(4) 0.078(5) -0.010(4) 0.064(6) -0.004(5)
C30 0.077(6) 0.071(5) 0.057(4) -0.004(4) 0.042(4) 0.001(4)
C31 0.064(5) 0.058(4) 0.047(3) 0.000(3) 0.023(3) -0.004(3)
C32 0.106(7) 0.053(4) 0.051(4) 0.011(3) 0.034(4) 0.013(4)
C33 0.103(7) 0.078(5) 0.046(4) 0.002(4) 0.034(4) -0.007(5)
C34 0.076(6) 0.059(4) 0.052(4) -0.001(3) 0.027(4) 0.011(4)
C35 0.068(5) 0.059(4) 0.038(3) -0.002(3) 0.022(3) -0.004(3)
C36 0.064(5) 0.051(4) 0.050(3) -0.007(3) 0.025(3) 0.003(3)
C37 0.051(4) 0.066(4) 0.059(4) 0.004(3) 0.022(3) -0.003(3)
C38 0.049(4) 0.083(5) 0.070(5) 0.005(4) 0.011(4) 0.000(4)
C39 0.044(6) 0.087(8) 0.075(8) 0.006(7) 0.013(7) 0.003(6)
C40 0.047(6) 0.082(9) 0.063(8) 0.003(6) 0.012(5) 0.013(6)
C41 0.046(6) 0.095(8) 0.073(8) 0.004(7) 0.011(7) 0.001(6)
C42 0.053(6) 0.091(8) 0.062(8) 0.014(7) 0.012(6) -0.003(6)
C43 0.057(4) 0.077(5) 0.058(4) 0.019(4) 0.015(4) -0.002(4)
C44 0.061(4) 0.057(4) 0.047(4) -0.001(3) 0.019(3) -0.003(3)
C45 0.065(5) 0.058(4) 0.060(4) 0.013(3) 0.026(4) 0.002(3)
C46 0.097(8) 0.079(5) 0.066(5) 0.011(4) 0.033(5) -0.021(5)
C47 0.077(6) 0.062(5) 0.097(6) 0.023(4) 0.040(5) 0.014(4)
C48 0.134(10) 0.061(5) 0.131(7) -0.005(5) 0.098(8) -0.004(5)
C49 0.132(9) 0.059(5) 0.101(6) -0.016(4) 0.086(7) -0.020(5)
C50 0.087(6) 0.090(6) 0.054(4) -0.012(4) 0.033(4) 0.002(5)
C51 0.084(6) 0.088(6) 0.066(5) -0.013(4) 0.028(5) -0.004(5)
C52 0.095(7) 0.082(6) 0.062(5) -0.009(4) 0.010(5) 0.003(5)
C53 0.112(7) 0.084(7) 0.061(5) -0.012(4) 0.015(5) 0.022(6)
C54 0.116(7) 0.077(6) 0.055(4) -0.014(4) 0.023(5) 0.020(5)
C55 0.108(6) 0.072(5) 0.052(4) -0.002(4) 0.039(4) 0.005(5)
C56 0.075(6) 0.116(8) 0.058(5) 0.014(4) 0.034(4) 0.021(5)
C57 0.095(7) 0.135(8) 0.050(4) 0.010(5) 0.020(4) 0.038(6)
C58 0.107(9) 0.170(11) 0.054(7) 0.008(7) 0.023(7) 0.065(8)
C59 0.101(10) 0.189(11) 0.061(7) 0.013(7) 0.032(7) 0.078(9)
C60 0.107(11) 0.169(11) 0.056(10) 0.017(9) 0.020(8) 0.060(9)
C61 0.106(10) 0.185(13) 0.071(8) 0.016(9) 0.031(8) 0.064(10)
C62 0.092(7) 0.199(11) 0.072(5) 0.016(6) 0.043(5) 0.069(7)
C63 0.073(6) 0.133(9) 0.065(5) 0.003(5) 0.032(5) 0.029(6)
C64 0.091(7) 0.065(4) 0.069(5) -0.001(4) 0.041(5) -0.003(5)
C65 0.108(8) 0.066(4) 0.066(5) 0.008(4) 0.045(5) 0.004(5)
C66 0.155(12) 0.075(5) 0.099(7) 0.009(5) 0.081(8) -0.006(7)
C67 0.198(15) 0.070(5) 0.145(10) 0.020(6) 0.120(11) 0.004(8)
C68 0.223(16) 0.064(6) 0.144(10) 0.019(6) 0.134(11) 0.013(8)
C69 0.136(10) 0.060(5) 0.108(7) 0.013(5) 0.082(8) 0.011(6)
C70 0.104(8) 0.076(7) 0.060(5) 0.012(5) 0.048(5) 0.016(6)
C74 0.111(8) 0.105(8) 0.070(6) 0.005(6) 0.050(6) 0.027(6)
N14 0.110(8) 0.116(8) 0.072(5) -0.002(6) 0.047(5) 0.022(6)
C73 0.109(8) 0.101(8) 0.067(5) -0.005(6) 0.040(6) 0.017(7)
C72 0.111(8) 0.089(8) 0.060(5) 0.008(6) 0.047(6) 0.014(7)
C71 0.121(8) 0.091(8) 0.057(5) 0.008(6) 0.048(6) 0.020(7)
C75 0.105(9) 0.092(8) 0.067(7) 0.004(6) 0.049(7) 0.023(7)
C76 0.108(9) 0.098(7) 0.075(7) -0.001(6) 0.053(7) 0.027(7)
C77 0.101(9) 0.099(8) 0.076(7) -0.005(7) 0.049(7) 0.017(7)
C78 0.108(9) 0.105(8) 0.063(8) 0.005(6) 0.044(8) 0.016(8)
N15 0.123(10) 0.109(8) 0.086(8) 0.001(7) 0.058(7) 0.018(8)
C79 0.116(10) 0.105(8) 0.082(8) 0.008(7) 0.059(7) 0.020(8)
C80 0.063(5) 0.062(4) 0.059(4) 0.011(3) 0.021(3) 0.001(4)
C81 0.068(6) 0.082(6) 0.056(4) 0.011(4) 0.018(4) 0.001(4)
C82 0.085(6) 0.089(6) 0.052(4) 0.007(4) 0.031(4) -0.004(5)
C83 0.102(8) 0.089(6) 0.071(5) 0.010(4) 0.049(5) 0.009(5)
C84 0.102(7) 0.079(5) 0.046(4) 0.001(3) 0.028(4) 0.001(5)
C85 0.060(5) 0.079(5) 0.055(4) -0.001(3) 0.031(3) -0.002(4)
C86 0.061(4) 0.058(4) 0.041(3) 0.005(3) 0.017(3) 0.006(3)
C87 0.069(4) 0.049(4) 0.047(4) 0.011(3) 0.028(3) 0.000(3)
C88 0.072(5) 0.050(4) 0.074(5) 0.005(3) 0.038(4) -0.001(4)
C89 0.060(6) 0.075(5) 0.113(7) -0.018(5) 0.024(5) -0.007(4)
C90 0.063(5) 0.069(5) 0.125(8) -0.016(5) 0.028(6) -0.010(4)
C91 0.067(5) 0.060(4) 0.053(4) -0.004(3) 0.030(4) 0.003(3)
C92 0.076(6) 0.055(4) 0.059(4) 0.007(3) 0.035(4) 0.008(4)
C93 0.072(5) 0.050(3) 0.050(4) -0.004(3) 0.034(4) -0.008(3)
C94 0.106(7) 0.052(4) 0.068(5) -0.002(4) 0.049(5) -0.006(4)
C95 0.099(7) 0.055(4) 0.069(5) 0.002(4) 0.049(5) -0.003(4)
C96 0.104(7) 0.063(4) 0.060(4) 0.000(3) 0.045(5) -0.006(5)
C97 0.075(6) 0.064(4) 0.050(4) 0.002(3) 0.034(4) 0.000(4)
C98 0.059(5) 0.061(4) 0.075(4) 0.007(3) 0.040(4) 0.009(4)
C99 0.157(12) 0.056(5) 0.096(7) 0.011(4) 0.063(7) 0.028(6)
C100 0.154(11) 0.051(5) 0.106(7) 0.010(5) 0.075(8) 0.023(6)
C101 0.137(11) 0.073(6) 0.117(7) 0.001(5) 0.061(8) 0.033(7)
C102 0.085(7) 0.067(5) 0.084(5) -0.016(4) 0.036(5) 0.012(5)
B1 0.072(5) 0.046(4) 0.053(4) 0.009(3) 0.034(4) 0.005(4)
B2 0.065(5) 0.047(4) 0.059(4) 0.006(3) 0.034(4) 0.001(3)
B3 0.077(6) 0.054(4) 0.067(5) 0.000(4) 0.039(4) 0.000(4)
B4 0.118(7) 0.070(5) 0.065(5) 0.001(4) 0.063(5) 0.003(5)
B5 0.071(5) 0.055(4) 0.046(4) -0.001(3) 0.031(4) -0.002(3)
B6 0.069(5) 0.053(4) 0.056(4) 0.001(4) 0.032(4) 0.004(4)

loop_
_atom_type_symbol
_atom_type_description
_atom_type_scat_dispersion_real
_atom_type_scat_dispersion_imag
_atom_type_scat_source
C C 0.0181 0.0091 'International Tables Vol C Tables 4.2.6.8 and 6.1.1.4'
H H 0.0000 0.0000 'International Tables Vol C Tables 4.2.6.8 and 6.1.1.4'
B B 0.0090 0.0039 'International Tables Vol C Tables 4.2.6.8 and 6.1.1.4'
Fe Fe -1.1336 3.1974 'International Tables Vol C Tables 4.2.6.8 and 6.1.1.4'
N N 0.0311 0.0180 'International Tables Vol C Tables 4.2.6.8 and 6.1.1.4'
O O 0.0492 0.0322 'International Tables Vol C Tables 4.2.6.8 and 6.1.1.4'

loop_
_exptl_crystal_face_index_h
_exptl_crystal_face_index_k
_exptl_crystal_face_index_l
_exptl_crystal_face_perp_dist
11 0 1 0.0069
-11 0 -1 0.0069
5 -1 -8 0.1352
-5 1 8 0.1352
-10 13 -1 0.0171
-8 -24 1 0.0308
-5 29 0 0.0280
3 -22 -6 0.1025
5 -29 0 0.0334
-4 -30 0 0.0208

loop_
_geom_angle_atom_site_label_1
_geom_angle_atom_site_label_2
_geom_angle_atom_site_label_3
_geom_angle
N5 Fe1 N1 78.5(3)
N5 Fe1 N2 150.7(3)
N1 Fe1 N2 87.2(3)
N5 Fe1 N6 87.2(3)
N1 Fe1 N6 120.2(3)
N2 Fe1 N6 78.0(3)
N5 Fe1 N3 118.8(3)
N1 Fe1 N3 86.1(3)
N2 Fe1 N3 85.1(3)
N6 Fe1 N3 147.4(3)
N5 Fe1 N4 86.1(3)
N1 Fe1 N4 149.4(3)
N2 Fe1 N4 117.1(3)
N6 Fe1 N4 84.8(3)
N3 Fe1 N4 78.4(2)
N11 Fe2 N13 85.2(3)
N11 Fe2 N8 144.9(4)
N13 Fe2 N8 123.4(4)
N11 Fe2 N12 87.2(4)
N13 Fe2 N12 82.8(4)
N8 Fe2 N12 77.9(3)
N11 Fe2 N10 77.4(3)
N13 Fe2 N10 143.3(4)
N8 Fe2 N10 86.8(3)
N12 Fe2 N10 127.6(5)
N11 Fe2 N9 123.9(4)
N13 Fe2 N9 77.6(3)
N8 Fe2 N9 85.1(4)
N12 Fe2 N9 140.9(4)
N10 Fe2 N9 85.7(4)
N20 Fe3 N17 79.3(3)
N20 Fe3 N21 86.9(3)
N17 Fe3 N21 150.8(2)
N20 Fe3 N18 119.8(3)
N17 Fe3 N18 86.1(3)
N21 Fe3 N18 78.7(3)
N20 Fe3 N16 149.6(3)
N17 Fe3 N16 86.1(3)
N21 Fe3 N16 116.7(3)
N18 Fe3 N16 85.2(3)
N20 Fe3 N19 86.3(3)
N17 Fe3 N19 118.9(3)
N21 Fe3 N19 85.3(3)
N18 Fe3 N19 148.0(3)
N16 Fe3 N19 77.6(3)
N1 O1 B1 111.6(5)
N2 O2 B1 113.2(5)
N3 O3 B1 112.6(5)
N6 O4 B2 111.5(6)
N5 O5 B2 112.2(5)
N4 O6 B2 110.2(5)
N10 O7 B3 114.2(6)
N8 O8 B3 112.0(6)
N9 O9 B3 114.1(7)
N13 O10 B4 110.9(7)
N12 O11 B4 110.0(8)
N11 O12 B4 111.3(6)
N16 O13 B5 113.5(6)
N17 O14 B5 110.5(6)
N18 O15 B5 111.3(5)
N19 O16 B6 112.4(5)
N21 O17 B6 111.7(6)
N20 O18 B6 112.0(6)
C36 N1 O1 114.0(6)
C36 N1 Fe1 119.6(5)
O1 N1 Fe1 124.7(4)
C44 N2 O2 116.4(6)
C44 N2 Fe1 119.8(5)
O2 N2 Fe1 123.4(5)
C25 N3 O3 116.0(5)
C25 N3 Fe1 118.7(5)
O3 N3 Fe1 123.8(4)
C26 N4 O6 116.0(6)
C26 N4 Fe1 118.1(5)
O6 N4 Fe1 125.0(4)
C31 N5 O5 116.0(5)
C31 N5 Fe1 119.7(5)
O5 N5 Fe1 123.6(5)
C37 N6 O4 114.7(6)
C37 N6 Fe1 119.6(5)
O4 N6 Fe1 123.5(5)
C47 N7 C46 115.4(8)
C56 N8 O8 116.2(7)
C56 N8 Fe2 119.8(5)
O8 N8 Fe2 124.0(6)
C50 N9 O9 117.3(8)
C50 N9 Fe2 119.9(6)
O9 N9 Fe2 122.2(6)
C64 N10 O7 116.4(7)
C64 N10 Fe2 120.0(5)
O7 N10 Fe2 123.2(5)
C65 N11 O12 113.4(7)
C65 N11 Fe2 121.8(5)
O12 N11 Fe2 124.7(6)
C63 N12 O11 116.1(8)
C63 N12 Fe2 119.6(6)
O11 N12 Fe2 124.2(6)
C55 N13 O10 113.9(8)
C55 N13 Fe2 119.8(5)
O10 N13 Fe2 126.1(7)
C93 N16 O13 116.5(6)
C93 N16 Fe3 119.5(5)
O13 N16 Fe3 123.2(4)
C85 N17 O14 115.8(6)
C85 N17 Fe3 118.9(5)
O14 N17 Fe3 124.9(5)
C87 N18 O15 116.3(6)
C87 N18 Fe3 118.4(5)
O15 N18 Fe3 124.0(5)
C92 N19 O16 117.0(5)
C92 N19 Fe3 117.9(5)
O16 N19 Fe3 123.0(4)
C80 N20 O18 114.9(6)
C80 N20 Fe3 118.9(5)
O18 N20 Fe3 124.9(5)
C86 N21 O17 116.2(6)
C86 N21 Fe3 119.3(5)
O17 N21 Fe3 124.3(5)
C101 N22 C102 117.6(8)
C6 C1 C2 117.0(6)
C6 C1 C7 122.4(6)
C2 C1 C7 120.5(7)
C3 C2 C1 121.1(7)
C3 C2 H2 119.5
C1 C2 H2 119.5
C2 C3 C4 119.1(6)
C2 C3 C13 118.5(6)
C4 C3 C13 122.5(6)
C3 C4 C5 121.5(7)
C3 C4 H4 119.3
C5 C4 H4 119.3
C6 C5 C4 116.9(7)
C6 C5 C19 121.8(6)
C4 C5 C19 121.1(7)
C1 C6 C5 124.4(6)
C1 C6 H6 117.8
C5 C6 H6 117.8
C12 C7 C8 117.4(6)
C12 C7 C1 121.3(6)
C8 C7 C1 121.1(7)
C9 C8 C7 119.8(7)
C9 C8 H8 120.1
C7 C8 H8 120.1
C8 C9 C10 121.7(6)
C8 C9 H9 119.2
C10 C9 H9 119.2
C11 C10 C9 118.1(6)
C11 C10 B1 118.1(6)
C9 C10 B1 123.7(6)
C12 C11 C10 120.4(7)
C12 C11 H11 119.8
C10 C11 H11 119.8
C11 C12 C7 122.4(6)
C11 C12 H12 118.8
C7 C12 H12 118.8
C14 C13 C18 119.8(6)
C14 C13 C3 122.7(6)
C18 C13 C3 117.4(7)
C13 C14 C15 121.4(7)
C13 C14 H14 119.3
C15 C14 H14 119.3
C14 C15 C16 120.0(8)
C14 C15 H15 120.0
C16 C15 H15 120.0
C17 C16 C15 117.8(6)
C17 C16 B3 117.3(7)
C15 C16 B3 124.9(7)
C16 C17 C18 122.8(7)
C16 C17 H17 118.6
C18 C17 H17 118.6
C13 C18 C17 118.3(8)
C13 C18 H18 120.9
C17 C18 H18 120.9
C20 C19 C24 115.0(7)
C20 C19 C5 124.6(7)
C24 C19 C5 120.3(7)
C19 C20 C21 121.6(7)
C19 C20 H20 119.2
C21 C20 H20 119.2
C22 C21 C20 123.8(8)
C22 C21 H21 118.1
C20 C21 H21 118.1
C21 C22 C23 115.8(8)
C21 C22 B5 124.8(7)
C23 C22 B5 119.3(6)
C22 C23 C24 121.3(8)
C22 C23 H23 119.3
C24 C23 H23 119.3
C19 C24 C23 122.3(8)
C19 C24 H24 118.9
C23 C24 H24 118.9
N3 C25 C26 111.6(6)
N3 C25 C30 125.1(7)
C26 C25 C30 123.4(7)
N4 C26 C25 112.4(7)
N4 C26 C27 123.9(7)
C25 C26 C27 123.5(6)
C26 C27 C28 110.0(7)
C26 C27 H27A 109.7
C28 C27 H27A 109.7
C26 C27 H27B 109.7
C28 C27 H27B 109.7
H27A C27 H27B 108.2
C29 C28 C27 112.4(8)
C29 C28 H28A 109.1
C27 C28 H28A 109.1
C29 C28 H28B 109.1
C27 C28 H28B 109.1
H28A C28 H28B 107.9
C28 C29 C30 116.5(7)
C28 C29 H29A 108.2
C30 C29 H29A 108.2
C28 C29 H29B 108.2
C30 C29 H29B 108.2
H29A C29 H29B 107.3
C29 C30 C25 109.9(7)
C29 C30 H30A 109.7
C25 C30 H30A 109.7
C29 C30 H30B 109.7
C25 C30 H30B 109.7
H30A C30 H30B 108.2
N5 C31 C36 113.1(6)
N5 C31 C32 125.9(7)
C36 C31 C32 121.0(7)
C31 C32 C33 110.6(6)
C31 C32 H32A 109.5
C33 C32 H32A 109.5
C31 C32 H32B 109.5
C33 C32 H32B 109.5
H32A C32 H32B 108.1
C32 C33 C34 110.4(6)
C32 C33 H33A 109.6
C34 C33 H33A 109.6
C32 C33 H33B 109.6
C34 C33 H33B 109.6
H33A C33 H33B 108.1
C35 C34 C33 111.0(7)
C35 C34 H34A 109.4
C33 C34 H34A 109.4
C35 C34 H34B 109.4
C33 C34 H34B 109.4
H34A C34 H34B 108.0
C36 C35 C34 108.6(7)
C36 C35 H35A 110.0
C34 C35 H35A 110.0
C36 C35 H35B 110.0
C34 C35 H35B 110.0
H35A C35 H35B 108.3
N1 C36 C31 108.3(7)
N1 C36 C35 126.6(7)
C31 C36 C35 125.1(7)
N6 C37 C38 127.5(7)
N6 C37 C44 109.9(7)
C38 C37 C44 122.6(8)
C37 C38 C39 111.0(10)
C37 C38 C41 112.2(9)
C37 C38 H38A 109.4
C39 C38 H38A 109.4
C37 C38 H38B 109.4
C39 C38 H38B 109.4
H38A C38 H38B 108.0
C37 C38 H38C 109.2
C41 C38 H38C 109.2
C37 C38 H38D 109.2
C41 C38 H38D 109.2
H38C C38 H38D 107.9
C40 C39 C38 109.6(13)
C40 C39 H39A 109.7
C38 C39 H39A 109.7
C40 C39 H39B 109.7
C38 C39 H39B 109.7
H39A C39 H39B 108.2
C39 C40 C43 109.1(14)
C39 C40 H40A 109.9
C43 C40 H40A 109.9
C39 C40 H40B 109.9
C43 C40 H40B 109.9
H40A C40 H40B 108.3
C42 C41 C38 114.4(13)
C42 C41 H41A 108.7
C38 C41 H41A 108.7
C42 C41 H41B 108.7
C38 C41 H41B 108.7
H41A C41 H41B 107.6
C41 C42 C43 110.7(14)
C41 C42 H42A 109.5
C43 C42 H42A 109.5
C41 C42 H42B 109.5
C43 C42 H42B 109.5
H42A C42 H42B 108.1
C44 C43 C42 114.8(9)
C44 C43 C40 108.2(10)
C44 C43 H43A 110.1
C40 C43 H43A 110.1
C44 C43 H43B 110.1
C40 C43 H43B 110.1
H43A C43 H43B 108.4
C44 C43 H43C 108.6
C42 C43 H43C 108.6
C44 C43 H43D 108.6
C42 C43 H43D 108.6
H43C C43 H43D 107.5
N2 C44 C37 111.8(7)
N2 C44 C43 127.2(7)
C37 C44 C43 121.0(7)
C46 C45 C49 113.7(8)
C46 C45 B2 123.4(8)
C49 C45 B2 123.0(7)
N7 C46 C45 127.2(9)
N7 C46 H46 116.4
C45 C46 H46 116.4
N7 C47 C48 123.9(9)
N7 C47 H47 118.0
C48 C47 H47 118.0
C49 C48 C47 118.1(9)
C49 C48 H48 121.0
C47 C48 H48 121.0
C48 C49 C45 121.5(8)
C48 C49 H49 119.2
C45 C49 H49 119.2
N9 C50 C55 111.3(9)
N9 C50 C51 125.8(7)
C55 C50 C51 122.7(9)
C50 C51 C52 109.1(8)
C50 C51 H51A 109.9
C52 C51 H51A 109.9
C50 C51 H51B 109.9
C52 C51 H51B 109.9
H51A C51 H51B 108.3
C51 C52 C53 109.8(8)
C51 C52 H52A 109.7
C53 C52 H52A 109.7
C51 C52 H52B 109.7
C53 C52 H52B 109.7
H52A C52 H52B 108.2
C54 C53 C52 112.6(8)
C54 C53 H53A 109.1
C52 C53 H53A 109.1
C54 C53 H53B 109.1
C52 C53 H53B 109.1
H53A C53 H53B 107.8
C53 C54 C55 111.3(8)
C53 C54 H54A 109.4
C55 C54 H54A 109.4
C53 C54 H54B 109.4
C55 C54 H54B 109.4
H54A C54 H54B 108.0
N13 C55 C50 110.8(8)
N13 C55 C54 126.0(8)
C50 C55 C54 123.2(10)
N8 C56 C63 112.9(8)
N8 C56 C57 127.2(7)
C63 C56 C57 119.9(9)
C56 C57 C58 116.3(9)
C56 C57 C60 106.8(14)
C56 C57 H57A 108.2
C58 C57 H57A 108.2
C56 C57 H57B 108.2
C58 C57 H57B 108.2
H57A C57 H57B 107.4
C56 C57 H57C 110.4
C60 C57 H57C 110.4
C56 C57 H57D 110.4
C60 C57 H57D 110.4
H57C C57 H57D 108.6
C57 C58 C59 110.7(13)
C57 C58 H58A 109.5
C59 C58 H58A 109.5
C57 C58 H58B 109.5
C59 C58 H58B 109.5
H58A C58 H58B 108.1
C58 C59 C62 109.4(14)
C58 C59 H59A 109.8
C62 C59 H59A 109.8
C58 C59 H59B 109.8
C62 C59 H59B 109.8
H59A C59 H59B 108.2
C57 C60 C61 106(2)
C57 C60 H60A 110.5
C61 C60 H60A 110.5
C57 C60 H60B 110.5
C61 C60 H60B 110.5
H60A C60 H60B 108.7
C62 C61 C60 99(2)
C62 C61 H61A 111.9
C60 C61 H61A 111.9
C62 C61 H61B 111.9
C60 C61 H61B 111.9
H61A C61 H61B 109.6
C63 C62 C61 107.3(14)
C63 C62 C59 112.5(9)
C63 C62 H62A 109.1
C59 C62 H62A 109.1
C63 C62 H62B 109.1
C59 C62 H62B 109.1
H62A C62 H62B 107.8
C63 C62 H62C 110.3
C61 C62 H62C 110.3
C63 C62 H62D 110.3
C61 C62 H62D 110.3
H62C C62 H62D 108.5
N12 C63 C56 109.6(9)
N12 C63 C62 127.0(8)
C56 C63 C62 122.8(9)
N10 C64 C65 110.5(8)
N10 C64 C69 124.6(7)
C65 C64 C69 124.9(8)
N11 C65 C64 110.1(7)
N11 C65 C66 128.5(8)
C64 C65 C66 121.3(8)
C67 C66 C65 112.3(8)
C67 C66 H66A 109.1
C65 C66 H66A 109.1
C67 C66 H66B 109.1
C65 C66 H66B 109.1
H66A C66 H66B 107.9
C66 C67 C68 118.8(11)
C66 C67 H67A 107.6
C68 C67 H67A 107.6
C66 C67 H67B 107.6
C68 C67 H67B 107.6
H67A C67 H67B 107.0
C67 C68 C69 116.3(10)
C67 C68 H68A 108.2
C69 C68 H68A 108.2
C67 C68 H68B 108.2
C69 C68 H68B 108.2
H68A C68 H68B 107.4
C64 C69 C68 110.6(7)
C64 C69 H69A 109.5
C68 C69 H69A 109.5
C64 C69 H69B 109.5
C68 C69 H69B 109.5
H69A C69 H69B 108.1
C74 C70 C71 120.0
C74 C70 B4 118.2(7)
C71 C70 B4 121.8(7)
N14 C74 C70 120.0
N14 C74 H74 120.0
C70 C74 H74 120.0
C73 N14 C74 120.0
N14 C73 C72 120.0
N14 C73 H73 120.0
C72 C73 H73 120.0
C71 C72 C73 120.0
C71 C72 H72 120.0
C73 C72 H72 120.0
C72 C71 C70 120.0
C72 C71 H71 120.0
C70 C71 H71 120.0
C76 C75 C79 120.0
C76 C75 B4 114.4(11)
C79 C75 B4 123.0(10)
C75 C76 C77 120.0
C75 C76 H76 120.0
C77 C76 H76 120.0
C78 C77 C76 120.0
C78 C77 H77 120.0
C76 C77 H77 120.0
N15 C78 C77 120.0
N15 C78 H78 120.0
C77 C78 H78 120.0
C79 N15 C78 120.0
N15 C79 C75 120.0
N15 C79 H79 120.0
C75 C79 H79 120.0
N20 C80 C85 111.7(7)
N20 C80 C81 125.9(8)
C85 C80 C81 122.3(8)
C80 C81 C82 110.7(8)
C80 C81 H81A 109.5
C82 C81 H81A 109.5
C80 C81 H81B 109.5
C82 C81 H81B 109.5
H81A C81 H81B 108.1
C81 C82 C83 111.3(8)
C81 C82 H82A 109.4
C83 C82 H82A 109.4
C81 C82 H82B 109.4
C83 C82 H82B 109.4
H82A C82 H82B 108.0
C82 C83 C84 110.6(6)
C82 C83 H83A 109.5
C84 C83 H83A 109.5
C82 C83 H83B 109.5
C84 C83 H83B 109.5
H83A C83 H83B 108.1
C85 C84 C83 110.7(8)
C85 C84 H84A 109.5
C83 C84 H84A 109.5
C85 C84 H84B 109.5
C83 C84 H84B 109.5
H84A C84 H84B 108.1
N17 C85 C80 110.9(7)
N17 C85 C84 125.5(8)
C80 C85 C84 123.6(8)
N21 C86 C87 110.0(7)
N21 C86 C91 125.8(7)
C87 C86 C91 124.2(7)
N18 C87 C86 113.1(7)
N18 C87 C88 125.7(7)
C86 C87 C88 121.1(7)
C87 C88 C89 112.3(7)
C87 C88 H88A 109.1
C89 C88 H88A 109.1
C87 C88 H88B 109.1
C89 C88 H88B 109.1
H88A C88 H88B 107.9
C90 C89 C88 113.8(9)
C90 C89 H89A 108.8
C88 C89 H89A 108.8
C90 C89 H89B 108.8
C88 C89 H89B 108.8
H89A C89 H89B 107.7
C89 C90 C91 115.0(8)
C89 C90 H90A 108.5
C91 C90 H90A 108.5
C89 C90 H90B 108.5
C91 C90 H90B 108.5
H90A C90 H90B 107.5
C86 C91 C90 110.6(6)
C86 C91 H91A 109.5
C90 C91 H91A 109.5
C86 C91 H91B 109.5
C90 C91 H91B 109.5
H91A C91 H91B 108.1
N19 C92 C93 111.7(6)
N19 C92 C97 126.0(7)
C93 C92 C97 122.3(7)
N16 C93 C92 111.7(6)
N16 C93 C94 124.4(7)
C92 C93 C94 123.8(6)
C93 C94 C95 109.9(7)
C93 C94 H94A 109.7
C95 C94 H94A 109.7
C93 C94 H94B 109.7
C95 C94 H94B 109.7
H94A C94 H94B 108.2
C96 C95 C94 109.7(7)
C96 C95 H95A 109.7
C94 C95 H95A 109.7
C96 C95 H95B 109.7
C94 C95 H95B 109.7
H95A C95 H95B 108.2
C95 C96 C97 111.9(7)
C95 C96 H96A 109.2
C97 C96 H96A 109.2
C95 C96 H96B 109.2
C97 C96 H96B 109.2
H96A C96 H96B 107.9
C92 C97 C96 109.9(7)
C92 C97 H97A 109.7
C96 C97 H97A 109.7
C92 C97 H97B 109.7
C96 C97 H97B 109.7
H97A C97 H97B 108.2
C102 C98 C99 114.6(8)
C102 C98 B6 122.7(8)
C99 C98 B6 122.7(7)
C100 C99 C98 123.6(9)
C100 C99 H99 118.2
C98 C99 H99 118.2
C101 C100 C99 118.7(9)
C101 C100 H100 120.6
C99 C100 H100 120.6
C100 C101 N22 121.7(9)
C100 C101 H101 119.1
N22 C101 H101 119.1
C98 C102 N22 123.6(9)
C98 C102 H102 118.2
N22 C102 H102 118.2
O2 B1 O1 110.8(6)
O2 B1 O3 109.0(7)
O1 B1 O3 109.2(6)
O2 B1 C10 109.7(6)
O1 B1 C10 110.0(7)
O3 B1 C10 108.1(6)
O5 B2 O4 111.3(6)
O5 B2 O6 110.9(6)
O4 B2 O6 110.1(6)
O5 B2 C45 107.8(6)
O4 B2 C45 108.0(7)
O6 B2 C45 108.7(6)
O7 B3 O8 110.2(9)
O7 B3 O9 109.6(8)
O8 B3 O9 109.4(8)
O7 B3 C16 108.7(7)
O8 B3 C16 112.7(7)
O9 B3 C16 106.3(8)
O10 B4 O12 112.4(10)
O10 B4 O11 111.0(8)
O12 B4 O11 109.6(9)
O10 B4 C75 118.7(10)
O12 B4 C75 106.1(9)
O11 B4 C75 98.0(11)
O10 B4 C70 106.0(8)
O12 B4 C70 104.0(7)
O11 B4 C70 113.7(9)
O15 B5 O13 112.3(6)
O15 B5 O14 109.2(6)
O13 B5 O14 108.0(7)
O15 B5 C22 111.1(7)
O13 B5 C22 108.8(6)
O14 B5 C22 107.2(7)
O18 B6 O17 111.2(6)
O18 B6 O16 110.0(7)
O17 B6 O16 108.4(7)
O18 B6 C98 108.7(7)
O17 B6 C98 110.5(7)
O16 B6 C98 108.1(6)

loop_
_geom_bond_atom_site_label_1
_geom_bond_atom_site_label_2
_geom_bond_distance
Fe1 N5 1.887(5)
Fe1 N1 1.888(6)
Fe1 N2 1.891(6)
Fe1 N6 1.898(6)
Fe1 N3 1.903(5)
Fe1 N4 1.908(6)
Fe2 N11 1.862(7)
Fe2 N13 1.877(7)
Fe2 N8 1.878(7)
Fe2 N12 1.885(8)
Fe2 N10 1.887(7)
Fe2 N9 1.913(8)
Fe3 N20 1.870(6)
Fe3 N17 1.886(6)
Fe3 N21 1.894(6)
Fe3 N18 1.905(6)
Fe3 N16 1.906(6)
Fe3 N19 1.927(5)
O1 N1 1.391(7)
O1 B1 1.498(9)
O2 N2 1.394(7)
O2 B1 1.477(11)
O3 N3 1.376(7)
O3 B1 1.501(9)
O4 N6 1.387(7)
O4 B2 1.484(10)
O5 N5 1.384(7)
O5 B2 1.467(11)
O6 N4 1.376(7)
O6 B2 1.502(8)
O7 N10 1.357(7)
O7 B3 1.458(11)
O8 N8 1.403(8)
O8 B3 1.459(12)
O9 N9 1.373(8)
O9 B3 1.466(12)
O10 N13 1.373(8)
O10 B4 1.421(14)
O11 N12 1.408(8)
O11 B4 1.475(14)
O12 N11 1.396(8)
O12 B4 1.469(12)
O13 N16 1.364(8)
O13 B5 1.493(8)
O14 N17 1.385(8)
O14 B5 1.519(11)
O15 N18 1.376(7)
O15 B5 1.472(10)
O16 N19 1.381(8)
O16 B6 1.500(10)
O17 N21 1.384(7)
O17 B6 1.497(12)
O18 N20 1.379(8)
O18 B6 1.492(9)
N1 C36 1.347(9)
N2 C44 1.287(10)
N3 C25 1.327(9)
N4 C26 1.329(9)
N5 C31 1.285(9)
N6 C37 1.303(10)
N7 C47 1.309(12)
N7 C46 1.354(11)
N8 C56 1.253(12)
N9 C50 1.290(12)
N10 C64 1.326(11)
N11 C65 1.313(11)
N12 C63 1.297(12)
N13 C55 1.332(13)
N16 C93 1.301(9)
N17 C85 1.326(10)
N18 C87 1.295(10)
N19 C92 1.312(9)
N20 C80 1.326(10)
N21 C86 1.330(10)
N22 C101 1.362(12)
N22 C102 1.392(11)
C1 C6 1.367(10)
C1 C2 1.428(10)
C1 C7 1.469(10)
C2 C3 1.380(10)
C2 H2 0.9500
C3 C4 1.382(10)
C3 C13 1.507(9)
C4 C5 1.419(9)
C4 H4 0.9500
C5 C6 1.370(10)
C5 C19 1.468(10)
C6 H6 0.9500
C7 C12 1.384(10)
C7 C8 1.424(9)
C8 C9 1.379(10)
C8 H8 0.9500
C9 C10 1.397(10)
C9 H9 0.9500
C10 C11 1.394(8)
C10 B1 1.577(10)
C11 C12 1.371(9)
C11 H11 0.9500
C12 H12 0.9500
C13 C14 1.370(11)
C13 C18 1.394(10)
C14 C15 1.397(9)
C14 H14 0.9500
C15 C16 1.398(10)
C15 H15 0.9500
C16 C17 1.378(11)
C16 B3 1.605(10)
C17 C18 1.401(9)
C17 H17 0.9500
C18 H18 0.9500
C19 C20 1.352(11)
C19 C24 1.393(10)
C20 C21 1.393(11)
C20 H20 0.9500
C21 C22 1.351(10)
C21 H21 0.9500
C22 C23 1.355(12)
C22 B5 1.572(11)
C23 C24 1.405(12)
C23 H23 0.9500
C24 H24 0.9500
C25 C26 1.404(11)
C25 C30 1.506(8)
C26 C27 1.488(10)
C27 C28 1.558(11)
C27 H27A 0.9900
C27 H27B 0.9900
C28 C29 1.465(11)
C28 H28A 0.9900
C28 H28B 0.9900
C29 C30 1.483(10)
C29 H29A 0.9900
C29 H29B 0.9900
C30 H30A 0.9900
C30 H30B 0.9900
C31 C36 1.453(10)
C31 C32 1.507(9)
C32 C33 1.540(11)
C32 H32A 0.9900
C32 H32B 0.9900
C33 C34 1.552(11)
C33 H33A 0.9900
C33 H33B 0.9900
C34 C35 1.506(10)
C34 H34A 0.9900
C34 H34B 0.9900
C35 C36 1.472(10)
C35 H35A 0.9900
C35 H35B 0.9900
C37 C38 1.457(11)
C37 C44 1.457(10)
C38 C39 1.514(13)
C38 C41 1.530(12)
C38 H38A 0.9900
C38 H38B 0.9900
C38 H38C 0.9900
C38 H38D 0.9900
C39 C40 1.507(13)
C39 H39A 0.9900
C39 H39B 0.9900
C40 C43 1.523(13)
C40 H40A 0.9900
C40 H40B 0.9900
C41 C42 1.516(14)
C41 H41A 0.9900
C41 H41B 0.9900
C42 C43 1.521(12)
C42 H42A 0.9900
C42 H42B 0.9900
C43 C44 1.503(11)
C43 H43A 0.9900
C43 H43B 0.9900
C43 H43C 0.9900
C43 H43D 0.9900
C45 C46 1.378(10)
C45 C49 1.394(11)
C45 B2 1.584(11)
C46 H46 0.9500
C47 C48 1.384(12)
C47 H47 0.9500
C48 C49 1.372(12)
C48 H48 0.9500
C49 H49 0.9500
C50 C55 1.427(10)
C50 C51 1.486(13)
C51 C52 1.538(11)
C51 H51A 0.9900
C51 H51B 0.9900
C52 C53 1.547(11)
C52 H52A 0.9900
C52 H52B 0.9900
C53 C54 1.484(14)
C53 H53A 0.9900
C53 H53B 0.9900
C54 C55 1.500(12)
C54 H54A 0.9900
C54 H54B 0.9900
C56 C63 1.442(11)
C56 C57 1.518(11)
C57 C58 1.544(13)
C57 C60 1.551(16)
C57 H57A 0.9900
C57 H57B 0.9900
C57 H57C 0.9900
C57 H57D 0.9900
C58 C59 1.559(14)
C58 H58A 0.9900
C58 H58B 0.9900
C59 C62 1.570(14)
C59 H59A 0.9900
C59 H59B 0.9900
C60 C61 1.562(17)
C60 H60A 0.9900
C60 H60B 0.9900
C61 C62 1.547(15)
C61 H61A 0.9900
C61 H61B 0.9900
C62 C63 1.500(13)
C62 H62A 0.9900
C62 H62B 0.9900
C62 H62C 0.9900
C62 H62D 0.9900
C64 C65 1.428(10)
C64 C69 1.466(12)
C65 C66 1.497(12)
C66 C67 1.452(13)
C66 H66A 0.9900
C66 H66B 0.9900
C67 C68 1.476(14)
C67 H67A 0.9900
C67 H67B 0.9900
C68 C69 1.505(11)
C68 H68A 0.9900
C68 H68B 0.9900
C69 H69A 0.9900
C69 H69B 0.9900
C70 C74 1.3900
C70 C71 1.3900
C70 B4 1.640(9)
C74 N14 1.3900
C74 H74 0.9500
N14 C73 1.3900
C73 C72 1.3900
C73 H73 0.9500
C72 C71 1.3900
C72 H72 0.9500
C71 H71 0.9500
C75 C76 1.3900
C75 C79 1.3900
C75 B4 1.617(14)
C76 C77 1.3900
C76 H76 0.9500
C77 C78 1.3900
C77 H77 0.9500
C78 N15 1.3900
C78 H78 0.9500
N15 C79 1.3900
C79 H79 0.9500
C80 C85 1.430(11)
C80 C81 1.492(11)
C81 C82 1.524(11)
C81 H81A 0.9900
C81 H81B 0.9900
C82 C83 1.531(12)
C82 H82A 0.9900
C82 H82B 0.9900
C83 C84 1.542(11)
C83 H83A 0.9900
C83 H83B 0.9900
C84 C85 1.481(10)
C84 H84A 0.9900
C84 H84B 0.9900
C86 C87 1.443(10)
C86 C91 1.482(11)
C87 C88 1.476(11)
C88 C89 1.519(11)
C88 H88A 0.9900
C88 H88B 0.9900
C89 C90 1.458(12)
C89 H89A 0.9900
C89 H89B 0.9900
C90 C91 1.540(12)
C90 H90A 0.9900
C90 H90B 0.9900
C91 H91A 0.9900
C91 H91B 0.9900
C92 C93 1.419(10)
C92 C97 1.492(9)
C93 C94 1.495(10)
C94 C95 1.548(10)
C94 H94A 0.9900
C94 H94B 0.9900
C95 C96 1.514(10)
C95 H95A 0.9900
C95 H95B 0.9900
C96 C97 1.518(10)
C96 H96A 0.9900
C96 H96B 0.9900
C97 H97A 0.9900
C97 H97B 0.9900
C98 C102 1.349(10)
C98 C99 1.404(11)
C98 B6 1.564(11)
C99 C100 1.349(12)
C99 H99 0.9500
C100 C101 1.341(12)
C100 H100 0.9500
C101 H101 0.9500
C102 H102 0.9500

loop_
_geom_torsion_atom_site_label_1
_geom_torsion_atom_site_label_2
_geom_torsion_atom_site_label_3
_geom_torsion_atom_site_label_4
_geom_torsion
B1 O1 N1 C36 -153.5(6)
B1 O1 N1 Fe1 11.3(8)
N5 Fe1 N1 C36 -6.2(5)
N2 Fe1 N1 C36 -160.4(6)
N6 Fe1 N1 C36 -86.1(6)
N3 Fe1 N1 C36 114.3(6)
N4 Fe1 N1 C36 55.1(7)
N5 Fe1 N1 O1 -170.2(6)
N2 Fe1 N1 O1 35.5(6)
N6 Fe1 N1 O1 109.9(5)
N3 Fe1 N1 O1 -49.8(6)
N4 Fe1 N1 O1 -109.0(6)
B1 O2 N2 C44 -163.4(6)
B1 O2 N2 Fe1 9.6(7)
N5 Fe1 N2 C44 64.9(9)
N1 Fe1 N2 C44 125.4(6)
N6 Fe1 N2 C44 3.7(6)
N3 Fe1 N2 C44 -148.3(6)
N4 Fe1 N2 C44 -74.0(6)
N5 Fe1 N2 O2 -107.9(6)
N1 Fe1 N2 O2 -47.4(5)
N6 Fe1 N2 O2 -169.1(5)
N3 Fe1 N2 O2 38.9(5)
N4 Fe1 N2 O2 113.2(5)
B1 O3 N3 C25 -153.2(7)
B1 O3 N3 Fe1 12.7(8)
B2 O6 N4 C26 -158.1(7)
B2 O6 N4 Fe1 10.7(9)
B2 O5 N5 C31 -160.2(6)
B2 O5 N5 Fe1 10.8(7)
N1 Fe1 N5 C31 0.8(6)
N2 Fe1 N5 C31 63.3(9)
N6 Fe1 N5 C31 122.4(6)
N3 Fe1 N5 C31 -78.2(6)
N4 Fe1 N5 C31 -152.6(6)
N1 Fe1 N5 O5 -169.9(6)
N2 Fe1 N5 O5 -107.4(7)
N6 Fe1 N5 O5 -48.3(5)
N3 Fe1 N5 O5 111.1(5)
N4 Fe1 N5 O5 36.7(5)
B2 O4 N6 C37 -150.1(7)
B2 O4 N6 Fe1 13.0(8)
N5 Fe1 N6 C37 -163.2(6)
N1 Fe1 N6 C37 -88.1(6)
N2 Fe1 N6 C37 -8.6(6)
N3 Fe1 N6 C37 51.7(8)
N4 Fe1 N6 C37 110.6(6)
N5 Fe1 N6 O4 34.5(5)
N1 Fe1 N6 O4 109.5(5)
N2 Fe1 N6 O4 -170.9(5)
N3 Fe1 N6 O4 -110.6(6)
N4 Fe1 N6 O4 -51.8(5)
B3 O8 N8 C56 -170.3(10)
B3 O8 N8 Fe2 9.4(12)
N11 Fe2 N8 C56 70.0(12)
N13 Fe2 N8 C56 -69.8(11)
N12 Fe2 N8 C56 3.1(10)
N10 Fe2 N8 C56 132.6(10)
N9 Fe2 N8 C56 -141.5(10)
N11 Fe2 N8 O8 -109.6(9)
N13 Fe2 N8 O8 110.6(8)
N12 Fe2 N8 O8 -176.6(9)
N10 Fe2 N8 O8 -47.1(9)
N9 Fe2 N8 O8 38.9(8)
B3 O9 N9 C50 -159.8(9)
B3 O9 N9 Fe2 11.3(12)
B3 O7 N10 C64 -160.2(10)
B3 O7 N10 Fe2 12.9(14)
N11 Fe2 N10 C64 -4.0(9)
N13 Fe2 N10 C64 59.6(12)
N8 Fe2 N10 C64 -152.5(10)
N12 Fe2 N10 C64 -80.4(10)
N9 Fe2 N10 C64 122.2(10)
N11 Fe2 N10 O7 -176.8(10)
N13 Fe2 N10 O7 -113.2(9)
N8 Fe2 N10 O7 34.7(9)
N12 Fe2 N10 O7 106.7(9)
N9 Fe2 N10 O7 -50.7(9)
B4 O12 N11 C65 -170.1(10)
B4 O12 N11 Fe2 7.9(15)
N13 Fe2 N11 C65 -145.4(11)
N8 Fe2 N11 C65 67.3(13)
N12 Fe2 N11 C65 131.6(11)
N10 Fe2 N11 C65 2.1(10)
N9 Fe2 N11 C65 -73.9(11)
N13 Fe2 N11 O12 36.7(10)
N8 Fe2 N11 O12 -110.5(9)
N12 Fe2 N11 O12 -46.3(10)
N10 Fe2 N11 O12 -175.8(11)
N9 Fe2 N11 O12 108.3(10)
B4 O11 N12 C63 -160.7(11)
B4 O11 N12 Fe2 15.8(14)
N11 Fe2 N12 C63 -151.0(11)
N13 Fe2 N12 C63 123.5(11)
N8 Fe2 N12 C63 -3.0(11)
N10 Fe2 N12 C63 -79.2(12)
N9 Fe2 N12 C63 63.4(13)
N11 Fe2 N12 O11 32.6(10)
N13 Fe2 N12 O11 -52.8(10)
N8 Fe2 N12 O11 -179.3(11)
N10 Fe2 N12 O11 104.4(10)
N9 Fe2 N12 O11 -112.9(10)
B4 O10 N13 C55 -165.4(9)
B4 O10 N13 Fe2 9.8(13)
N11 Fe2 N13 C55 126.6(9)
N8 Fe2 N13 C55 -75.3(9)
N12 Fe2 N13 C55 -145.6(9)
N10 Fe2 N13 C55 65.2(10)
N9 Fe2 N13 C55 0.3(8)
N11 Fe2 N13 O10 -48.3(9)
N8 Fe2 N13 O10 109.8(9)
N12 Fe2 N13 O10 39.5(9)
N10 Fe2 N13 O10 -109.7(9)
N9 Fe2 N13 O10 -174.6(10)
B5 O13 N16 C93 -158.2(8)
B5 O13 N16 Fe3 11.1(10)
B5 O14 N17 C85 -158.2(6)
B5 O14 N17 Fe3 14.5(7)
N20 Fe3 N17 C85 0.7(6)
N21 Fe3 N17 C85 63.9(9)
N18 Fe3 N17 C85 122.0(6)
N16 Fe3 N17 C85 -152.5(6)
N19 Fe3 N17 C85 -79.0(6)
N20 Fe3 N17 O14 -171.8(6)
N21 Fe3 N17 O14 -108.7(7)
N18 Fe3 N17 O14 -50.5(6)
N16 Fe3 N17 O14 34.9(6)
N19 Fe3 N17 O14 108.5(6)
B5 O15 N18 C87 -147.8(6)
B5 O15 N18 Fe3 19.1(8)
B6 O16 N19 C92 -151.4(8)
B6 O16 N19 Fe3 11.6(9)
B6 O18 N20 C80 -155.2(7)
B6 O18 N20 Fe3 11.7(9)
N17 Fe3 N20 C80 -3.9(6)
N21 Fe3 N20 C80 -158.1(6)
N18 Fe3 N20 C80 -83.0(7)
N16 Fe3 N20 C80 58.8(8)
N19 Fe3 N20 C80 116.5(6)
N17 Fe3 N20 O18 -170.4(6)
N21 Fe3 N20 O18 35.4(6)
N18 Fe3 N20 O18 110.5(6)
N16 Fe3 N20 O18 -107.7(7)
N19 Fe3 N20 O18 -50.0(6)
B6 O17 N21 C86 -163.0(6)
B6 O17 N21 Fe3 12.1(7)
N20 Fe3 N21 C86 125.8(5)
N17 Fe3 N21 C86 64.4(9)
N18 Fe3 N21 C86 4.6(5)
N16 Fe3 N21 C86 -74.0(6)
N19 Fe3 N21 C86 -147.6(6)
N20 Fe3 N21 O17 -49.2(5)
N17 Fe3 N21 O17 -110.5(6)
N18 Fe3 N21 O17 -170.4(5)
N16 Fe3 N21 O17 111.0(5)
N19 Fe3 N21 O17 37.4(5)
C6 C1 C2 C3 1.8(13)
C7 C1 C2 C3 -173.9(8)
C1 C2 C3 C4 -1.3(13)
C1 C2 C3 C13 178.4(8)
C2 C3 C4 C5 1.6(14)
C13 C3 C4 C5 -178.1(8)
C3 C4 C5 C6 -2.5(14)
C3 C4 C5 C19 -177.0(8)
C2 C1 C6 C5 -2.8(14)
C7 C1 C6 C5 172.8(8)
C4 C5 C6 C1 3.2(14)
C19 C5 C6 C1 177.6(9)
C6 C1 C7 C12 -139.2(9)
C2 C1 C7 C12 36.3(13)
C6 C1 C7 C8 45.3(13)
C2 C1 C7 C8 -139.2(8)
C12 C7 C8 C9 3.1(13)
C1 C7 C8 C9 178.7(8)
C7 C8 C9 C10 -1.1(14)
C8 C9 C10 C11 -0.2(13)
C8 C9 C10 B1 -179.1(8)
C9 C10 C11 C12 -0.7(12)
B1 C10 C11 C12 178.3(8)
C10 C11 C12 C7 3.0(14)
C8 C7 C12 C11 -4.1(14)
C1 C7 C12 C11 -179.7(8)
C2 C3 C13 C14 40.8(13)
C4 C3 C13 C14 -139.5(9)
C2 C3 C13 C18 -134.1(9)
C4 C3 C13 C18 45.5(13)
C18 C13 C14 C15 1.2(13)
C3 C13 C14 C15 -173.6(8)
C13 C14 C15 C16 0.2(13)
C14 C15 C16 C17 -2.2(13)
C14 C15 C16 B3 176.7(8)
C15 C16 C17 C18 2.9(14)
B3 C16 C17 C18 -176.1(8)
C14 C13 C18 C17 -0.5(13)
C3 C13 C18 C17 174.6(8)
C16 C17 C18 C13 -1.6(14)
C6 C5 C19 C20 162.2(11)
C4 C5 C19 C20 -23.5(17)
C6 C5 C19 C24 -17.5(16)
C4 C5 C19 C24 156.7(10)
C24 C19 C20 C21 1.5(18)
C5 C19 C20 C21 -178.3(11)
C19 C20 C21 C22 1(2)
C20 C21 C22 C23 -1.2(19)
C20 C21 C22 B5 179.5(11)
C21 C22 C23 C24 -1(2)
B5 C22 C23 C24 178.2(11)
C20 C19 C24 C23 -3.8(19)
C5 C19 C24 C23 176.0(11)
C22 C23 C24 C19 4(2)
O3 N3 C25 C26 176.7(7)
Fe1 N3 C25 C26 10.1(10)
O3 N3 C25 C30 -2.7(12)
Fe1 N3 C25 C30 -169.3(7)
O6 N4 C26 C25 176.5(7)
Fe1 N4 C26 C25 6.8(10)
O6 N4 C26 C27 -8.1(13)
Fe1 N4 C26 C27 -177.7(6)
N3 C25 C26 N4 -10.5(11)
C30 C25 C26 N4 169.0(8)
N3 C25 C26 C27 174.0(8)
C30 C25 C26 C27 -6.5(15)
N4 C26 C27 C28 175.2(8)
C25 C26 C27 C28 -9.9(13)
C26 C27 C28 C29 40.9(11)
C27 C28 C29 C30 -60.4(12)
C28 C29 C30 C25 41.6(12)
N3 C25 C30 C29 171.2(8)
C26 C25 C30 C29 -8.1(13)
O5 N5 C31 C36 175.4(6)
Fe1 N5 C31 C36 4.0(9)
O5 N5 C31 C32 -5.7(11)
Fe1 N5 C31 C32 -177.1(6)
N5 C31 C32 C33 173.9(8)
C36 C31 C32 C33 -7.3(11)
C31 C32 C33 C34 43.0(10)
C32 C33 C34 C35 -68.6(9)
C33 C34 C35 C36 50.7(8)
O1 N1 C36 C31 175.1(6)
Fe1 N1 C36 C31 9.4(8)
O1 N1 C36 C35 -3.7(10)
Fe1 N1 C36 C35 -169.3(6)
N5 C31 C36 N1 -8.2(9)
C32 C31 C36 N1 172.9(7)
N5 C31 C36 C35 170.6(7)
C32 C31 C36 C35 -8.3(12)
C34 C35 C36 N1 164.5(7)
C34 C35 C36 C31 -14.0(10)
O4 N6 C37 C38 -4.1(11)
Fe1 N6 C37 C38 -168.0(6)
O4 N6 C37 C44 174.9(5)
Fe1 N6 C37 C44 11.1(9)
N6 C37 C38 C39 -162.7(11)
C44 C37 C38 C39 18.4(13)
N6 C37 C38 C41 167.1(10)
C44 C37 C38 C41 -11.8(13)
C37 C38 C39 C40 -49.4(19)
C38 C39 C40 C43 71(2)
C37 C38 C41 C42 44.9(19)
C38 C41 C42 C43 -59(2)
C41 C42 C43 C44 38.0(18)
C39 C40 C43 C44 -55.9(16)
O2 N2 C44 C37 174.2(5)
Fe1 N2 C44 C37 0.9(8)
O2 N2 C44 C43 -7.3(11)
Fe1 N2 C44 C43 179.4(6)
N6 C37 C44 N2 -7.4(9)
C38 C37 C44 N2 171.7(7)
N6 C37 C44 C43 174.1(7)
C38 C37 C44 C43 -6.8(12)
C42 C43 C44 N2 174.7(10)
C40 C43 C44 N2 -153.4(9)
C42 C43 C44 C37 -7.0(13)
C40 C43 C44 C37 24.9(11)
C47 N7 C46 C45 -4.9(18)
C49 C45 C46 N7 2.2(16)
B2 C45 C46 N7 -178.7(10)
C46 N7 C47 C48 5.2(17)
N7 C47 C48 C49 -3.0(18)
C47 C48 C49 C45 0.0(18)
C46 C45 C49 C48 0.4(16)
B2 C45 C49 C48 -178.7(10)
O9 N9 C50 C55 179.8(9)
Fe2 N9 C50 C55 8.4(13)
O9 N9 C50 C51 -4.5(17)
Fe2 N9 C50 C51 -175.9(8)
N9 C50 C51 C52 164.5(10)
C55 C50 C51 C52 -20.3(14)
C50 C51 C52 C53 51.2(12)
C51 C52 C53 C54 -65.8(11)
C52 C53 C54 C55 42.0(12)
O10 N13 C55 C50 179.3(8)
Fe2 N13 C55 C50 3.8(12)
O10 N13 C55 C54 -2.7(15)
Fe2 N13 C55 C54 -178.2(7)
N9 C50 C55 N13 -7.4(13)
C51 C50 C55 N13 176.7(9)
N9 C50 C55 C54 174.5(9)
C51 C50 C55 C54 -1.3(16)
C53 C54 C55 N13 172.7(10)
C53 C54 C55 C50 -9.5(14)
O8 N8 C56 C63 177.0(9)
Fe2 N8 C56 C63 -2.7(15)
O8 N8 C56 C57 -2.1(18)
Fe2 N8 C56 C57 178.2(9)
N8 C56 C57 C58 175.6(15)
C63 C56 C57 C58 -3(2)
N8 C56 C57 C60 -158.7(18)
C63 C56 C57 C60 22(2)
C56 C57 C58 C59 38(3)
C57 C58 C59 C62 -61(2)
C56 C57 C60 C61 -60(2)
C57 C60 C61 C62 84(3)
C60 C61 C62 C63 -64(2)
C58 C59 C62 C63 50(2)
O11 N12 C63 C56 179.0(10)
Fe2 N12 C63 C56 2.4(16)
O11 N12 C63 C62 7(2)
Fe2 N12 C63 C62 -169.7(11)
N8 C56 C63 N12 0.2(17)
C57 C56 C63 N12 179.4(11)
N8 C56 C63 C62 172.7(12)
C57 C56 C63 C62 -8.1(19)
C61 C62 C63 N12 -158.5(19)
C59 C62 C63 N12 155.1(15)
C61 C62 C63 C56 30(2)
C59 C62 C63 C56 -16.0(19)
O7 N10 C64 C65 178.3(9)
Fe2 N10 C64 C65 5.0(14)
O7 N10 C64 C69 0.0(18)
Fe2 N10 C64 C69 -173.3(9)
O12 N11 C65 C64 178.0(9)
Fe2 N11 C65 C64 -0.1(15)
O12 N11 C65 C66 -0.5(19)
Fe2 N11 C65 C66 -178.6(10)
N10 C64 C65 N11 -3.0(15)
C69 C64 C65 N11 175.3(11)
N10 C64 C65 C66 175.7(11)
C69 C64 C65 C66 -6.0(19)
N11 C65 C66 C67 173.6(13)
C64 C65 C66 C67 -4.8(18)
C65 C66 C67 C68 32(2)
C66 C67 C68 C69 -50(2)
N10 C64 C69 C68 168.9(12)
C65 C64 C69 C68 -9.2(18)
C67 C68 C69 C64 35.1(18)
C71 C70 C74 N14 0.0
B4 C70 C74 N14 -179.8(9)
C70 C74 N14 C73 0.0
C74 N14 C73 C72 0.0
N14 C73 C72 C71 0.0
C73 C72 C71 C70 0.0
C74 C70 C71 C72 0.0
B4 C70 C71 C72 179.8(10)
C79 C75 C76 C77 0.0
B4 C75 C76 C77 -162.2(15)
C75 C76 C77 C78 0.0
C76 C77 C78 N15 0.0
C77 C78 N15 C79 0.0
C78 N15 C79 C75 0.0
C76 C75 C79 N15 0.0
B4 C75 C79 N15 160.6(17)
O18 N20 C80 C85 173.8(6)
Fe3 N20 C80 C85 6.0(9)
O18 N20 C80 C81 -4.5(11)
Fe3 N20 C80 C81 -172.3(6)
N20 C80 C81 C82 168.1(7)
C85 C80 C81 C82 -10.1(11)
C80 C81 C82 C83 46.5(9)
C81 C82 C83 C84 -65.9(10)
C82 C83 C84 C85 44.2(11)
O14 N17 C85 C80 175.4(6)
Fe3 N17 C85 C80 2.2(9)
O14 N17 C85 C84 -1.6(11)
Fe3 N17 C85 C84 -174.8(6)
N20 C80 C85 N17 -5.0(10)
C81 C80 C85 N17 173.4(7)
N20 C80 C85 C84 172.0(7)
C81 C80 C85 C84 -9.6(13)
C83 C84 C85 N17 168.3(8)
C83 C84 C85 C80 -8.3(12)
O17 N21 C86 C87 173.3(5)
Fe3 N21 C86 C87 -2.0(8)
O17 N21 C86 C91 -9.4(10)
Fe3 N21 C86 C91 175.2(5)
O15 N18 C87 C86 175.1(5)
Fe3 N18 C87 C86 7.4(8)
O15 N18 C87 C88 -1.1(10)
Fe3 N18 C87 C88 -168.8(5)
N21 C86 C87 N18 -3.4(8)
C91 C86 C87 N18 179.4(6)
N21 C86 C87 C88 173.0(6)
C91 C86 C87 C88 -4.2(10)
N18 C87 C88 C89 162.6(7)
C86 C87 C88 C89 -13.3(10)
C87 C88 C89 C90 43.7(10)
C88 C89 C90 C91 -58.1(12)
N21 C86 C91 C90 176.0(7)
C87 C86 C91 C90 -7.2(10)
C89 C90 C91 C86 37.8(11)
O16 N19 C92 C93 177.0(7)
Fe3 N19 C92 C93 13.0(11)
O16 N19 C92 C97 -2.5(14)
Fe3 N19 C92 C97 -166.4(7)
O13 N16 C93 C92 178.4(7)
Fe3 N16 C93 C92 8.7(10)
O13 N16 C93 C94 -5.9(13)
Fe3 N16 C93 C94 -175.6(7)
N19 C92 C93 N16 -13.5(12)
C97 C92 C93 N16 165.9(8)
N19 C92 C93 C94 170.7(8)
C97 C92 C93 C94 -9.8(14)
N16 C93 C94 C95 176.5(8)
C92 C93 C94 C95 -8.3(13)
C93 C94 C95 C96 44.8(11)
C94 C95 C96 C97 -67.9(11)
N19 C92 C97 C96 169.3(9)
C93 C92 C97 C96 -10.1(13)
C95 C96 C97 C92 48.1(11)
C102 C98 C99 C100 -1.1(18)
B6 C98 C99 C100 179.3(11)
C98 C99 C100 C101 2(2)
C99 C100 C101 N22 -2(2)
C102 N22 C101 C100 1(2)
C99 C98 C102 N22 -0.5(16)
B6 C98 C102 N22 179.1(9)
C101 N22 C102 C98 0.6(17)
N2 O2 B1 O1 54.5(7)
N2 O2 B1 O3 -65.7(6)
N2 O2 B1 C10 176.1(5)
N1 O1 B1 O2 -65.7(8)
N1 O1 B1 O3 54.3(8)
N1 O1 B1 C10 172.8(6)
N3 O3 B1 O2 53.5(7)
N3 O3 B1 O1 -67.6(8)
N3 O3 B1 C10 172.7(6)
C11 C10 B1 O2 73.6(9)
C9 C10 B1 O2 -107.5(9)
C11 C10 B1 O1 -164.3(7)
C9 C10 B1 O1 14.6(11)
C11 C10 B1 O3 -45.2(10)
C9 C10 B1 O3 133.8(8)
N5 O5 B2 O4 55.0(7)
N5 O5 B2 O6 -67.9(7)
N5 O5 B2 C45 173.3(6)
N6 O4 B2 O5 -67.9(7)
N6 O4 B2 O6 55.4(8)
N6 O4 B2 C45 174.0(6)
N4 O6 B2 O5 55.5(8)
N4 O6 B2 O4 -68.0(8)
N4 O6 B2 C45 173.8(7)
C46 C45 B2 O5 -41.2(11)
C49 C45 B2 O5 137.8(9)
C46 C45 B2 O4 79.1(11)
C49 C45 B2 O4 -101.9(10)
C46 C45 B2 O6 -161.5(9)
C49 C45 B2 O6 17.5(13)
N10 O7 B3 O8 -67.6(11)
N10 O7 B3 O9 52.8(11)
N10 O7 B3 C16 168.5(8)
N8 O8 B3 O7 54.4(11)
N8 O8 B3 O9 -66.1(10)
N8 O8 B3 C16 175.9(8)
N9 O9 B3 O7 -65.8(10)
N9 O9 B3 O8 55.0(10)
N9 O9 B3 C16 176.9(8)
C17 C16 B3 O7 -57.0(12)
C15 C16 B3 O7 124.1(9)
C17 C16 B3 O8 -179.3(8)
C15 C16 B3 O8 1.8(13)
C17 C16 B3 O9 60.9(10)
C15 C16 B3 O9 -118.0(9)
N13 O10 B4 O12 55.4(11)
N13 O10 B4 O11 -67.7(11)
N13 O10 B4 C75 179.9(11)
N13 O10 B4 C70 168.4(8)
N11 O12 B4 O10 -65.3(12)
N11 O12 B4 O11 58.6(12)
N11 O12 B4 C75 163.4(11)
N11 O12 B4 C70 -179.6(9)
N12 O11 B4 O10 54.0(12)
N12 O11 B4 O12 -70.8(12)
N12 O11 B4 C75 178.9(10)
N12 O11 B4 C70 173.3(9)
C76 C75 B4 O10 21.9(16)
C79 C75 B4 O10 -139.7(11)
C76 C75 B4 O12 149.4(10)
C79 C75 B4 O12 -12.1(17)
C76 C75 B4 O11 -97.4(11)
C79 C75 B4 O11 101.0(12)
C74 C70 B4 O10 119.1(9)
C71 C70 B4 O10 -60.7(11)
C74 C70 B4 O12 -122.2(9)
C71 C70 B4 O12 58.0(12)
C74 C70 B4 O11 -3.1(12)
C71 C70 B4 O11 177.1(8)
N18 O15 B5 O13 48.1(9)
N18 O15 B5 O14 -71.7(7)
N18 O15 B5 C22 170.3(6)
N16 O13 B5 O15 -65.2(9)
N16 O13 B5 O14 55.3(9)
N16 O13 B5 C22 171.4(7)
N17 O14 B5 O15 53.6(7)
N17 O14 B5 O13 -68.8(7)
N17 O14 B5 C22 174.1(5)
C21 C22 B5 O15 48.9(14)
C23 C22 B5 O15 -130.4(11)
C21 C22 B5 O13 173.1(10)
C23 C22 B5 O13 -6.2(14)
C21 C22 B5 O14 -70.3(12)
C23 C22 B5 O14 110.3(11)
N20 O18 B6 O17 -65.7(8)
N20 O18 B6 O16 54.4(9)
N20 O18 B6 C98 172.5(6)
N21 O17 B6 O18 52.4(8)
N21 O17 B6 O16 -68.6(7)
N21 O17 B6 C98 173.1(5)
N19 O16 B6 O18 -66.5(9)
N19 O16 B6 O17 55.3(8)
N19 O16 B6 C98 175.0(7)
C102 C98 B6 O18 -163.1(8)
C99 C98 B6 O18 16.5(13)
C102 C98 B6 O17 74.7(10)
C99 C98 B6 O17 -105.7(11)
C102 C98 B6 O16 -43.7(12)
C99 C98 B6 O16 135.9(10)
